data_1515684
loop_
_publ_author_name
'Zheng, Yan-Zhen'
'Evangelisti, Marco'
'Winpenny, Richard E. P.'

_publ_section_title
;
 Co--Gd phosphonate complexes as magnetic refrigerants
;
_journal_issue 1
_journal_name_full 'Chemical Science'
_journal_page_first 99
_journal_paper_doi 10.1039/c0sc00371a
_journal_volume 2
_journal_year 2011
_chemical_formula_sum 'C112 H222 Co8 Gd8 N4 O73 P8'
_chemical_formula_weight 4770.14
_chemical_name_systematic
;
?
;
_space_group_IT_number 15
_symmetry_cell_setting monoclinic
_symmetry_space_group_name_Hall '-C 2yc'
_symmetry_space_group_name_H-M 'C 1 2/c 1'
_atom_sites_solution_hydrogens geom
_atom_sites_solution_primary direct
_atom_sites_solution_secondary difmap
_audit_creation_method SHELXL-97
_cell_angle_alpha 90.00
_cell_angle_beta 101.4160(10)
_cell_angle_gamma 90.00
_cell_formula_units_Z 4
_cell_length_a 35.6240(18)
_cell_length_b 20.7297(10)
_cell_length_c 25.0866(13)
_cell_measurement_temperature 100(2)
_cell_volume 18159.3(16)
_computing_cell_refinement 'Bruker SMART'
_computing_data_collection 'Bruker SMART'
_computing_data_reduction 'Bruker SAINT'
_computing_molecular_graphics 'Bruker SHELXTL'
_computing_publication_material 'Bruker SHELXTL'
_computing_structure_refinement 'SHELXL-97 (Sheldrick, 1997)'
_computing_structure_solution 'SHELXS-97 (Sheldrick, 1990)'
_diffrn_ambient_temperature 100(2)
_diffrn_measured_fraction_theta_full 1.000
_diffrn_measured_fraction_theta_max 1.000
_diffrn_measurement_device_type 'CCD area detector'
_diffrn_measurement_method 'phi and omega scans'
_diffrn_radiation_monochromator graphite
_diffrn_radiation_source 'fine-focus sealed tube'
_diffrn_radiation_type MoK\a
_diffrn_radiation_wavelength 0.71073
_diffrn_reflns_av_R_equivalents 0.0616
_diffrn_reflns_av_sigmaI/netI 0.0463
_diffrn_reflns_limit_h_max 42
_diffrn_reflns_limit_h_min -42
_diffrn_reflns_limit_k_max 24
_diffrn_reflns_limit_k_min -24
_diffrn_reflns_limit_l_max 29
_diffrn_reflns_limit_l_min -29
_diffrn_reflns_number 85562
_diffrn_reflns_theta_full 25.00
_diffrn_reflns_theta_max 25.00
_diffrn_reflns_theta_min 1.48
_exptl_absorpt_coefficient_mu 3.737
_exptl_absorpt_correction_T_max 0.6041
_exptl_absorpt_correction_T_min 0.1586
_exptl_absorpt_correction_type multi-scan
_exptl_absorpt_process_details SADABS
_exptl_crystal_colour purple
_exptl_crystal_density_diffrn 1.745
_exptl_crystal_density_method 'not measured'
_exptl_crystal_description needle
_exptl_crystal_F_000 9416
_exptl_crystal_size_max 0.78
_exptl_crystal_size_mid 0.15
_exptl_crystal_size_min 0.15
_refine_diff_density_max 2.485
_refine_diff_density_min -2.678
_refine_diff_density_rms 0.168
_refine_ls_extinction_method none
_refine_ls_goodness_of_fit_ref 1.073
_refine_ls_hydrogen_treatment constr
_refine_ls_matrix_type full
_refine_ls_number_parameters 1330
_refine_ls_number_reflns 16004
_refine_ls_number_restraints 2223
_refine_ls_restrained_S_all 1.088
_refine_ls_R_factor_all 0.1258
_refine_ls_R_factor_gt 0.0815
_refine_ls_shift/su_max 0.001
_refine_ls_shift/su_mean 0.000
_refine_ls_structure_factor_coef Fsqd
_refine_ls_weighting_details 'calc w=1/[\s^2^(Fo^2^)+(0.0656P)^2^+465.3629P] where P=(Fo^2^+2Fc^2^)/3'
_refine_ls_weighting_scheme calc
_refine_ls_wR_factor_gt 0.1849
_refine_ls_wR_factor_ref 0.2154
_reflns_number_gt 10065
_reflns_number_total 16004
_reflns_threshold_expression >2sigma(I)
_cod_data_source_file c0sc00371a.txt
_cod_data_source_block cogdm1
_cod_original_sg_symbol_H-M C2/c
_cod_database_code 1515684

loop_
_symmetry_equiv_pos_as_xyz
'x, y, z'
'-x, y, -z+1/2'
'x+1/2, y+1/2, z'
'-x+1/2, y+1/2, -z+1/2'
'-x, -y, -z'
'x, -y, z-1/2'
'-x+1/2, -y+1/2, -z'
'x+1/2, -y+1/2, z-1/2'

loop_
_atom_site_label
_atom_site_type_symbol
_atom_site_fract_x
_atom_site_fract_y
_atom_site_fract_z
_atom_site_U_iso_or_equiv
_atom_site_adp_type
_atom_site_occupancy
_atom_site_symmetry_multiplicity
_atom_site_calc_flag
_atom_site_refinement_flags
_atom_site_disorder_assembly
_atom_site_disorder_group
Gd1 Gd 0.55939(2) 1.66717(4) 0.83784(3) 0.0705(2) Uani 1 1 d U . .
Gd2 Gd 0.63379(2) 1.53856(6) 0.89073(3) 0.0954(3) Uani 1 1 d U . .
Gd3 Gd 0.65179(3) 1.29478(5) 0.82028(4) 0.0947(3) Uani 1 1 d DU . .
Gd4 Gd 0.58674(7) 1.16435(12) 0.77972(11) 0.0674(5) Uani 0.502(2) 1 d PDU . 1
O34 O 0.5947(4) 1.2714(8) 0.7663(10) 0.072(2) Uani 0.502(2) 1 d PDU . 1
H34D H 0.5919 1.2849 0.7275 0.086 Uiso 0.502(2) 1 calc PR . 1
C81 C 0.6371(6) 1.1280(9) 0.8508(7) 0.119(3) Uani 0.502(2) 1 d PDU . 1
C90 C 0.6739(6) 1.0970(12) 0.8774(9) 0.130(4) Uani 0.502(2) 1 d PDU . 1
O22 O 0.6379(7) 1.1905(10) 0.8502(11) 0.104(2) Uani 0.502(2) 1 d PDU . 1
O38 O 0.6089(6) 1.0897(11) 0.8317(10) 0.125(4) Uani 0.502(2) 1 d PDU . 1
C88 C 0.6659(9) 1.0308(13) 0.9017(14) 0.152(6) Uani 0.502(2) 1 d PDU . 1
H88A H 0.6458 1.0358 0.9230 0.227 Uiso 0.502(2) 1 calc PR . 1
H88B H 0.6893 1.0149 0.9252 0.227 Uiso 0.502(2) 1 calc PR . 1
H88C H 0.6574 1.0000 0.8721 0.227 Uiso 0.502(2) 1 calc PR . 1
C85 C 0.6990(7) 1.0872(18) 0.8361(12) 0.143(7) Uani 0.502(2) 1 d PDU . 1
H85A H 0.7016 1.1281 0.8175 0.215 Uiso 0.502(2) 1 calc PR . 1
H85B H 0.6874 1.0549 0.8093 0.215 Uiso 0.502(2) 1 calc PR . 1
H85C H 0.7244 1.0723 0.8546 0.215 Uiso 0.502(2) 1 calc PR . 1
C91 C 0.6942(9) 1.1400(17) 0.9245(12) 0.138(6) Uani 0.502(2) 1 d PDU . 1
H91A H 0.7050 1.1779 0.9097 0.207 Uiso 0.502(2) 1 calc PR . 1
H91B H 0.7147 1.1155 0.9475 0.207 Uiso 0.502(2) 1 calc PR . 1
H91C H 0.6757 1.1541 0.9462 0.207 Uiso 0.502(2) 1 calc PR . 1
Gd4' Gd 0.56964(7) 1.16196(12) 0.75692(11) 0.0674(5) Uani 0.498(2) 1 d PU . 2
O34' O 0.5860(6) 1.2777(11) 0.7624(11) 0.070(2) Uani 0.498(2) 1 d PU . 2
H34E H 0.5824 1.2992 0.7261 0.084 Uiso 0.498(2) 1 calc PR . 2
C81' C 0.6564(7) 1.1733(12) 0.8710(12) 0.115(3) Uani 0.498(2) 1 d PDU . 2
O22' O 0.6253(7) 1.1815(13) 0.8341(11) 0.100(2) Uani 0.498(2) 1 d PDU . 2
O38' O 0.6844(6) 1.2128(11) 0.8848(11) 0.115(4) Uani 0.498(2) 1 d PDU . 2
C90' C 0.6676(7) 1.1102(12) 0.8983(10) 0.130(4) Uani 0.498(2) 1 d PDU . 2
C91' C 0.6370(10) 1.0603(13) 0.8777(16) 0.141(5) Uani 0.498(2) 1 d PDU . 2
H91D H 0.6465 1.0173 0.8900 0.211 Uiso 0.498(2) 1 calc PR . 2
H91E H 0.6309 1.0613 0.8379 0.211 Uiso 0.498(2) 1 calc PR . 2
H91F H 0.6140 1.0699 0.8920 0.211 Uiso 0.498(2) 1 calc PR . 2
C85' C 0.7049(8) 1.0863(18) 0.8859(16) 0.143(6) Uani 0.498(2) 1 d PDU . 2
H85D H 0.7092 1.0416 0.8984 0.215 Uiso 0.498(2) 1 calc PR . 2
H85E H 0.7259 1.1135 0.9046 0.215 Uiso 0.498(2) 1 calc PR . 2
H85F H 0.7038 1.0882 0.8466 0.215 Uiso 0.498(2) 1 calc PR . 2
C88' C 0.6720(11) 1.1129(19) 0.9588(11) 0.150(7) Uani 0.498(2) 1 d PDU . 2
H88D H 0.6807 1.0709 0.9744 0.225 Uiso 0.498(2) 1 calc PR . 2
H88E H 0.6473 1.1236 0.9681 0.225 Uiso 0.498(2) 1 calc PR . 2
H88F H 0.6909 1.1460 0.9735 0.225 Uiso 0.498(2) 1 calc PR . 2
Co1 Co 0.56204(5) 1.51593(9) 0.77481(7) 0.0589(4) Uani 1 1 d U . .
Co2 Co 0.5000 1.78577(13) 0.7500 0.0921(10) Uani 1 2 d SU . .
Co3 Co 0.55237(7) 1.31428(10) 0.81063(8) 0.0766(6) Uani 1 1 d DU . .
Co4 Co 0.70982(7) 1.41808(18) 0.90829(11) 0.1235(11) Uani 1 1 d U . .
Co5 Co 0.5000 1.04447(16) 0.7500 0.1274(13) Uani 1 2 d SU . .
P1 P 0.54315(11) 1.66458(18) 0.71224(16) 0.0653(9) Uani 1 1 d U . .
P2 P 0.65634(11) 1.4660(2) 0.79466(16) 0.0755(10) Uani 1 1 d U . .
P3 P 0.6273(5) 1.3745(10) 0.9155(8) 0.0921(14) Uani 0.50 1 d PU . 1
P3' P 0.6209(5) 1.3613(10) 0.9089(8) 0.0921(14) Uani 0.50 1 d PU . 2
P4 P 0.5027(3) 1.1670(5) 0.8191(4) 0.073(2) Uani 0.502(2) 1 d PDU . 1
O23 O 0.5344(5) 1.2192(10) 0.8169(9) 0.075(3) Uani 0.502(2) 1 d PDU . 1
O21 O 0.5187(7) 1.1070(9) 0.7926(9) 0.080(3) Uani 0.502(2) 1 d PDU . 1
O36 O 0.4614(5) 1.1849(11) 0.7872(9) 0.073(3) Uani 0.502(2) 1 d PDU . 1
C55 C 0.5011(6) 1.1485(10) 0.8883(12) 0.082(3) Uani 0.502(2) 1 d PDU . 1
C56 C 0.4713(8) 1.0922(13) 0.8886(11) 0.086(4) Uani 0.502(2) 1 d PDU . 1
H56A H 0.4695 1.0822 0.9262 0.129 Uiso 0.502(2) 1 calc PR . 1
H56B H 0.4797 1.0538 0.8716 0.129 Uiso 0.502(2) 1 calc PR . 1
H56C H 0.4461 1.1057 0.8683 0.129 Uiso 0.502(2) 1 calc PR . 1
C57 C 0.5421(8) 1.1273(15) 0.9188(10) 0.097(4) Uani 0.502(2) 1 d PDU . 1
H57A H 0.5414 1.1170 0.9568 0.145 Uiso 0.502(2) 1 calc PR . 1
H57B H 0.5603 1.1626 0.9178 0.145 Uiso 0.502(2) 1 calc PR . 1
H57C H 0.5503 1.0892 0.9010 0.145 Uiso 0.502(2) 1 calc PR . 1
C80 C 0.4878(8) 1.2109(14) 0.9154(10) 0.087(4) Uani 0.502(2) 1 d PDU . 1
H80A H 0.4859 1.2013 0.9531 0.130 Uiso 0.502(2) 1 calc PR . 1
H80B H 0.4627 1.2246 0.8950 0.130 Uiso 0.502(2) 1 calc PR . 1
H80C H 0.5065 1.2456 0.9150 0.130 Uiso 0.502(2) 1 calc PR . 1
P4' P 0.5195(3) 1.1672(5) 0.8409(4) 0.0740(19) Uani 0.498(2) 1 d PDU . 2
O23' O 0.5497(6) 1.2182(11) 0.8352(9) 0.074(3) Uani 0.498(2) 1 d PU . 2
O21' O 0.5355(7) 1.1063(11) 0.8164(9) 0.083(3) Uani 0.498(2) 1 d PU . 2
O36' O 0.4779(7) 1.1860(10) 0.8111(9) 0.068(3) Uani 0.498(2) 1 d PU . 2
C55' C 0.5199(6) 1.1505(10) 0.9129(12) 0.083(4) Uani 0.498(2) 1 d PDU . 2
C80' C 0.5082(8) 1.2118(14) 0.9386(10) 0.087(4) Uani 0.498(2) 1 d PDU . 2
H80D H 0.5069 1.2034 0.9766 0.130 Uiso 0.498(2) 1 calc PR . 2
H80E H 0.4830 1.2258 0.9187 0.130 Uiso 0.498(2) 1 calc PR . 2
H80F H 0.5271 1.2457 0.9370 0.130 Uiso 0.498(2) 1 calc PR . 2
C57' C 0.5600(8) 1.1300(15) 0.9404(10) 0.097(4) Uani 0.498(2) 1 d PDU . 2
H57D H 0.5603 1.1201 0.9787 0.145 Uiso 0.498(2) 1 calc PR . 2
H57E H 0.5780 1.1651 0.9381 0.145 Uiso 0.498(2) 1 calc PR . 2
H57F H 0.5675 1.0916 0.9223 0.145 Uiso 0.498(2) 1 calc PR . 2
C56' C 0.4913(8) 1.0968(13) 0.9156(11) 0.086(4) Uani 0.498(2) 1 d PDU . 2
H56D H 0.4904 1.0878 0.9537 0.129 Uiso 0.498(2) 1 calc PR . 2
H56E H 0.4991 1.0577 0.8987 0.129 Uiso 0.498(2) 1 calc PR . 2
H56F H 0.4658 1.1102 0.8962 0.129 Uiso 0.498(2) 1 calc PR . 2
O2 O 0.5608(2) 1.6122(4) 0.7533(4) 0.0636(16) Uani 1 1 d U . .
O3 O 0.5678(3) 1.5542(5) 0.8523(4) 0.0683(16) Uani 1 1 d U . .
H3D H 0.5500 1.5348 0.8741 0.082 Uiso 1 1 calc R . .
O4 O 0.5429(3) 1.7245(4) 0.7493(4) 0.0748(18) Uani 1 1 d U . .
O5 O 0.6215(3) 1.5091(5) 0.7955(4) 0.0732(18) Uani 1 1 d U . .
O6 O 0.5040(3) 1.6485(4) 0.6800(4) 0.0635(19) Uani 1 1 d U . .
O7 O 0.6132(3) 1.4384(6) 0.9068(4) 0.0899(18) Uani 1 1 d U . .
O9 O 0.6469(3) 1.3950(5) 0.7845(4) 0.0741(18) Uani 1 1 d U . .
O10 O 0.5649(3) 1.6589(6) 0.9300(4) 0.093(3) Uani 1 1 d DU . .
O46 O 0.6013(3) 1.3236(5) 0.8676(4) 0.0857(18) Uani 1 1 d U . .
O45 O 0.6815(3) 1.4784(6) 0.8509(4) 0.089(2) Uani 1 1 d U . .
O20 O 0.5721(9) 1.0619(13) 0.7254(14) 0.125(4) Uani 0.502(2) 1 d PU . 1
O20' O 0.5912(9) 1.0586(13) 0.7571(14) 0.128(4) Uani 0.498(2) 1 d PU . 2
O24 O 0.5295(10) 0.9848(17) 0.7177(15) 0.131(5) Uani 0.502(2) 1 d PU . 1
O24' O 0.5446(10) 0.9849(17) 0.7422(16) 0.130(5) Uani 0.498(2) 1 d PU . 2
C21 C 0.5739(5) 1.6789(9) 0.6638(7) 0.089(4) Uani 1 1 d U . .
O13 O 0.5525(5) 1.7715(6) 0.8602(6) 0.128(4) Uani 1 1 d U . .
C24 C 0.6822(5) 1.4951(9) 0.7435(7) 0.090(3) Uani 1 1 d U . .
O14 O 0.6700(9) 1.3667(16) 0.9114(12) 0.096(2) Uani 0.502(2) 1 d PU . 1
O14' O 0.6630(9) 1.3471(16) 0.9033(12) 0.096(2) Uani 0.498(2) 1 d PU . 2
O16 O 0.7178(4) 1.3122(8) 0.8351(6) 0.131(3) Uani 1 1 d DU . .
C27 C 0.5297(5) 1.6351(11) 1.0159(7) 0.112(5) Uani 1 1 d U . .
H27A H 0.5224 1.6321 1.0515 0.168 Uiso 1 1 calc R . .
H27B H 0.5138 1.6055 0.9904 0.168 Uiso 1 1 calc R . .
H27C H 0.5258 1.6794 1.0023 0.168 Uiso 1 1 calc R . .
O11 O 0.6111(3) 1.5857(7) 0.9606(4) 0.106(3) Uani 1 1 d DU . .
C29 C 0.5458(7) 1.8739(9) 0.9022(9) 0.128(4) Uani 1 1 d U . .
O17 O 0.7542(4) 1.3804(8) 0.8864(6) 0.123(3) Uani 1 1 d DU . .
C34 C 0.6561(5) 1.4866(9) 0.6886(7) 0.100(4) Uani 1 1 d U . .
H34A H 0.6695 1.5000 0.6600 0.149 Uiso 1 1 calc R . .
H34B H 0.6331 1.5132 0.6869 0.149 Uiso 1 1 calc R . .
H34C H 0.6487 1.4412 0.6835 0.149 Uiso 1 1 calc R . .
O19 O 0.6680(4) 1.2415(6) 0.7469(5) 0.105(3) Uani 1 1 d U . .
O18 O 0.6182(8) 1.1693(17) 0.7077(13) 0.099(4) Uani 0.502(2) 1 d PU . 1
O18' O 0.6313(8) 1.1642(17) 0.7247(13) 0.098(4) Uani 0.498(2) 1 d PU . 2
C38 C 0.5575(5) 1.7339(8) 0.6258(7) 0.097(4) Uani 1 1 d U . .
H38A H 0.5740 1.7414 0.5994 0.145 Uiso 1 1 calc R . .
H38B H 0.5563 1.7732 0.6471 0.145 Uiso 1 1 calc R . .
H38C H 0.5317 1.7225 0.6065 0.145 Uiso 1 1 calc R . .
O15 O 0.7372(4) 1.4697(9) 0.9710(5) 0.135(3) Uani 1 1 d DU . .
C47 C 0.5748(5) 1.6147(8) 0.6322(6) 0.091(4) Uani 1 1 d U . .
H47A H 0.5912 1.6198 0.6054 0.137 Uiso 1 1 calc R . .
H47B H 0.5488 1.6035 0.6135 0.137 Uiso 1 1 calc R . .
H47C H 0.5850 1.5803 0.6578 0.137 Uiso 1 1 calc R . .
C46 C 0.5725(8) 1.9212(10) 0.8866(10) 0.156(7) Uani 1 1 d U . .
H46A H 0.5805 1.9518 0.9164 0.234 Uiso 1 1 calc R . .
H46B H 0.5597 1.9445 0.8540 0.234 Uiso 1 1 calc R . .
H46C H 0.5950 1.8987 0.8789 0.234 Uiso 1 1 calc R . .
O12 O 0.511(3) 1.841(5) 0.809(3) 0.117(4) Uani 0.502(2) 1 d PU . 1
O12' O 0.514(3) 1.841(5) 0.817(3) 0.116(4) Uani 0.498(2) 1 d PU . 2
C53 C 0.5825(4) 1.6207(8) 0.9671(6) 0.101(3) Uani 1 1 d DU . .
C54 C 0.6268(6) 1.2689(10) 0.9836(8) 0.149(6) Uani 1 1 d DU . .
H54B H 0.6303 1.2523 0.9491 0.179 Uiso 1 1 d R . .
H54C H 0.6508 1.2641 1.0089 0.179 Uiso 1 1 d R . .
H54A H 0.6078 1.2427 0.9959 0.179 Uiso 1 1 d R . .
C58 C 0.6434(5) 1.3771(11) 1.0223(6) 0.143(6) Uani 1 1 d DU . .
H58A H 0.6409 1.3611 1.0582 0.215 Uiso 1 1 calc R . .
H58B H 0.6363 1.4228 1.0191 0.215 Uiso 1 1 calc R . .
H58C H 0.6700 1.3721 1.0179 0.215 Uiso 1 1 calc R . .
C59 C 0.7502(5) 1.3330(9) 0.8559(8) 0.131(3) Uani 1 1 d DU . .
C60 C 0.6176(4) 1.3394(10) 0.9791(7) 0.133(5) Uani 1 1 d DU . .
C61 C 0.5094(8) 1.9085(11) 0.9083(10) 0.164(7) Uani 1 1 d U . .
H61A H 0.5151 1.9393 0.9385 0.246 Uiso 1 1 calc R . .
H61B H 0.4906 1.8769 0.9157 0.246 Uiso 1 1 calc R . .
H61C H 0.4989 1.9317 0.8746 0.246 Uiso 1 1 calc R . .
C62 C 0.5763(5) 1.3497(12) 0.9821(7) 0.137(6) Uani 1 1 d DU . .
H62A H 0.5711 1.3296 1.0152 0.205 Uiso 1 1 calc R . .
H62B H 0.5599 1.3302 0.9502 0.205 Uiso 1 1 calc R . .
H62C H 0.5711 1.3961 0.9828 0.205 Uiso 1 1 calc R . .
C63 C 0.6529(6) 1.2005(9) 0.7121(8) 0.101(3) Uani 1 1 d U . .
C71 C 0.5339(8) 1.8246(9) 0.8551(10) 0.117(3) Uani 1 1 d U . .
C74 C 0.5622(8) 1.8401(10) 0.9534(9) 0.144(6) Uani 1 1 d U . .
H74A H 0.5692 1.8717 0.9827 0.216 Uiso 1 1 calc R . .
H74B H 0.5851 1.8161 0.9487 0.216 Uiso 1 1 calc R . .
H74C H 0.5433 1.8100 0.9626 0.216 Uiso 1 1 calc R . .
C82 C 0.7050(6) 1.1430(9) 0.6810(8) 0.118(5) Uani 1 1 d U . .
H82A H 0.7235 1.1613 0.7115 0.177 Uiso 1 1 calc R . .
H82B H 0.7178 1.1343 0.6506 0.177 Uiso 1 1 calc R . .
H82C H 0.6946 1.1028 0.6926 0.177 Uiso 1 1 calc R . .
C87 C 0.6429(6) 1.1643(10) 0.6152(9) 0.123(5) Uani 1 1 d U . .
H87A H 0.6221 1.1954 0.6041 0.185 Uiso 1 1 calc R . .
H87B H 0.6324 1.1240 0.6264 0.185 Uiso 1 1 calc R . .
H87C H 0.6556 1.1559 0.5846 0.185 Uiso 1 1 calc R . .
C48 C 0.6378(6) 0.9701(10) 0.7526(9) 0.167(6) Uani 1 1 d DU . .
H48A H 0.6572 0.9415 0.7425 0.251 Uiso 1 1 calc R . .
H48B H 0.6362 0.9626 0.7907 0.251 Uiso 1 1 calc R . .
H48C H 0.6448 1.0151 0.7479 0.251 Uiso 1 1 calc R . .
C92 C 0.7182(5) 1.4549(9) 0.7461(7) 0.094(4) Uani 1 1 d U . .
H92A H 0.7315 1.4691 0.7175 0.141 Uiso 1 1 calc R . .
H92B H 0.7112 1.4093 0.7406 0.141 Uiso 1 1 calc R . .
H92C H 0.7350 1.4605 0.7817 0.141 Uiso 1 1 calc R . .
C93 C 0.5822(6) 1.5572(11) 1.0522(8) 0.124(5) Uani 1 1 d U . .
H93A H 0.5730 1.5578 1.0866 0.186 Uiso 1 1 calc R . .
H93B H 0.6102 1.5541 1.0599 0.186 Uiso 1 1 calc R . .
H93C H 0.5713 1.5198 1.0306 0.186 Uiso 1 1 calc R . .
C95 C 0.6880(6) 1.2552(9) 0.6473(8) 0.107(5) Uani 1 1 d U . .
H95A H 0.7071 1.2712 0.6780 0.161 Uiso 1 1 calc R . .
H95B H 0.6672 1.2868 0.6381 0.161 Uiso 1 1 calc R . .
H95C H 0.7000 1.2487 0.6158 0.161 Uiso 1 1 calc R . .
C97 C 0.6719(6) 1.1918(9) 0.6626(8) 0.104(3) Uani 1 1 d U . .
C100 C 0.5701(5) 1.6175(11) 1.0213(7) 0.106(3) Uani 1 1 d U . .
C103 C 0.6139(5) 1.6958(11) 0.6956(8) 0.119(5) Uani 1 1 d U . .
H10A H 0.6311 1.7031 0.6702 0.179 Uiso 1 1 calc R . .
H10B H 0.6237 1.6602 0.7201 0.179 Uiso 1 1 calc R . .
H10C H 0.6125 1.7351 0.7169 0.179 Uiso 1 1 calc R . .
C50 C 0.5707(6) 1.0032(9) 0.7323(9) 0.134(4) Uani 1 1 d DU . .
C146 C 0.6926(6) 1.5652(9) 0.7530(9) 0.116(5) Uani 1 1 d U . .
H14A H 0.7064 1.5801 0.7252 0.174 Uiso 1 1 calc R . .
H14B H 0.7089 1.5703 0.7890 0.174 Uiso 1 1 calc R . .
H14C H 0.6692 1.5907 0.7509 0.174 Uiso 1 1 calc R . .
C150 C 0.5948(6) 1.6759(12) 1.0541(8) 0.136(6) Uani 1 1 d U . .
H15A H 0.5890 1.6792 1.0906 0.204 Uiso 1 1 calc R . .
H15B H 0.5881 1.7165 1.0345 0.204 Uiso 1 1 calc R . .
H15C H 0.6221 1.6674 1.0570 0.204 Uiso 1 1 calc R . .
O25 O 0.6210(5) 1.6622(14) 0.8492(13) 0.096(2) Uani 0.502(2) 1 d PDU . 1
O26 O 0.6815(5) 1.6396(14) 0.8803(10) 0.115(2) Uani 0.502(2) 1 d PDU . 1
C75 C 0.6554(6) 1.6830(11) 0.8660(14) 0.109(3) Uani 0.502(2) 1 d PDU . 1
C4 C 0.6662(6) 1.7524(12) 0.8710(10) 0.114(4) Uani 0.502(2) 1 d PDU . 1
C36 C 0.6419(10) 1.7874(17) 0.8218(14) 0.131(7) Uani 0.502(2) 1 d PDU . 1
H36A H 0.6479 1.7701 0.7881 0.197 Uiso 0.502(2) 1 calc PR . 1
H36B H 0.6477 1.8337 0.8242 0.197 Uiso 0.502(2) 1 calc PR . 1
H36C H 0.6147 1.7808 0.8218 0.197 Uiso 0.502(2) 1 calc PR . 1
C37 C 0.7086(8) 1.7598(19) 0.8705(14) 0.120(5) Uani 0.502(2) 1 d PDU . 1
H37A H 0.7140 1.7411 0.8369 0.180 Uiso 0.502(2) 1 calc PR . 1
H37B H 0.7237 1.7373 0.9019 0.180 Uiso 0.502(2) 1 calc PR . 1
H37C H 0.7153 1.8056 0.8722 0.180 Uiso 0.502(2) 1 calc PR . 1
C77 C 0.6567(9) 1.777(2) 0.9242(14) 0.119(6) Uani 0.502(2) 1 d PDU . 1
H77A H 0.6709 1.7518 0.9547 0.179 Uiso 0.502(2) 1 calc PR . 1
H77B H 0.6291 1.7725 0.9229 0.179 Uiso 0.502(2) 1 calc PR . 1
H77C H 0.6639 1.8226 0.9292 0.179 Uiso 0.502(2) 1 calc PR . 1
O25' O 0.6299(6) 1.6463(15) 0.8583(13) 0.097(2) Uani 0.498(2) 1 d PDU . 2
O26' O 0.6847(7) 1.6100(14) 0.9060(11) 0.115(2) Uani 0.498(2) 1 d PDU . 2
C75' C 0.6643(7) 1.6582(15) 0.8838(13) 0.110(3) Uani 0.498(2) 1 d PDU . 2
C4' C 0.6813(6) 1.7239(15) 0.8928(10) 0.115(3) Uani 0.498(2) 1 d PDU . 2
C77' C 0.6749(10) 1.7498(19) 0.9435(14) 0.123(7) Uani 0.498(2) 1 d PDU . 2
H77D H 0.6871 1.7922 0.9497 0.184 Uiso 0.498(2) 1 calc PR . 2
H77E H 0.6860 1.7207 0.9732 0.184 Uiso 0.498(2) 1 calc PR . 2
H77F H 0.6473 1.7541 0.9420 0.184 Uiso 0.498(2) 1 calc PR . 2
C37' C 0.7219(8) 1.722(2) 0.8956(15) 0.133(7) Uani 0.498(2) 1 d PDU . 2
H37D H 0.7326 1.7654 0.9034 0.200 Uiso 0.498(2) 1 calc PR . 2
H37E H 0.7272 1.7072 0.8607 0.200 Uiso 0.498(2) 1 calc PR . 2
H37F H 0.7338 1.6924 0.9245 0.200 Uiso 0.498(2) 1 calc PR . 2
C36' C 0.6647(10) 1.7663(16) 0.8494(15) 0.127(6) Uani 0.498(2) 1 d PDU . 2
H36D H 0.6757 1.8095 0.8565 0.190 Uiso 0.498(2) 1 calc PR . 2
H36E H 0.6369 1.7684 0.8470 0.190 Uiso 0.498(2) 1 calc PR . 2
H36F H 0.6701 1.7500 0.8150 0.190 Uiso 0.498(2) 1 calc PR . 2
C127 C 0.7828(4) 1.2949(9) 0.8403(7) 0.138(3) Uani 0.502(2) 1 d PDU . 1
C39 C 0.8203(5) 1.3277(17) 0.8596(13) 0.143(6) Uani 0.502(2) 1 d PDU . 1
H39A H 0.8295 1.3456 0.8284 0.214 Uiso 0.502(2) 1 calc PR . 1
H39B H 0.8389 1.2965 0.8785 0.214 Uiso 0.502(2) 1 calc PR . 1
H39C H 0.8170 1.3626 0.8846 0.214 Uiso 0.502(2) 1 calc PR . 1
C2 C 0.7746(10) 1.2904(17) 0.7782(9) 0.155(6) Uani 0.502(2) 1 d PDU . 1
H2A H 0.7484 1.2753 0.7652 0.233 Uiso 0.502(2) 1 calc PR . 1
H2B H 0.7926 1.2600 0.7667 0.233 Uiso 0.502(2) 1 calc PR . 1
H2C H 0.7777 1.3331 0.7627 0.233 Uiso 0.502(2) 1 calc PR . 1
C3 C 0.7832(5) 1.2279(9) 0.8626(9) 0.147(4) Uani 0.502(2) 1 d PDU . 1
H3A H 0.8044 1.2036 0.8528 0.220 Uiso 0.502(2) 1 calc PR . 1
H3B H 0.7589 1.2065 0.8472 0.220 Uiso 0.502(2) 1 calc PR . 1
H3C H 0.7864 1.2298 0.9022 0.220 Uiso 0.502(2) 1 calc PR . 1
C227 C 0.7828(4) 1.2949(9) 0.8403(7) 0.138(3) Uani 0.498(2) 1 d PDU . 2
C2' C 0.7883(12) 1.2980(17) 0.7931(15) 0.155(6) Uani 0.498(2) 1 d PDU . 2
H2D H 0.7652 1.2839 0.7678 0.232 Uiso 0.498(2) 1 calc PR . 2
H2E H 0.8098 1.2699 0.7894 0.232 Uiso 0.498(2) 1 calc PR . 2
H2F H 0.7943 1.3425 0.7848 0.232 Uiso 0.498(2) 1 calc PR . 2
C39' C 0.8168(8) 1.3208(19) 0.8803(12) 0.141(6) Uani 0.498(2) 1 d PDU . 2
H39D H 0.8401 1.2991 0.8747 0.211 Uiso 0.498(2) 1 calc PR . 2
H39E H 0.8132 1.3128 0.9174 0.211 Uiso 0.498(2) 1 calc PR . 2
H39F H 0.8191 1.3673 0.8746 0.211 Uiso 0.498(2) 1 calc PR . 2
C3' C 0.7832(5) 1.2279(9) 0.8626(9) 0.147(4) Uani 0.498(2) 1 d PDU . 2
HD H 0.8068 1.2061 0.8585 0.220 Uiso 0.498(2) 1 calc PR . 2
HE H 0.7611 1.2040 0.8426 0.220 Uiso 0.498(2) 1 calc PR . 2
HF H 0.7818 1.2298 0.9012 0.220 Uiso 0.498(2) 1 calc PR . 2
C44 C 0.6028(7) 0.9665(12) 0.6605(8) 0.171(6) Uani 1 1 d DU . .
H44A H 0.6220 0.9372 0.6508 0.257 Uiso 1 1 calc R . .
H44B H 0.6102 1.0112 0.6551 0.257 Uiso 1 1 calc R . .
H44C H 0.5778 0.9576 0.6374 0.257 Uiso 1 1 calc R . .
C45 C 0.6006(6) 0.9567(8) 0.7178(7) 0.142(4) Uani 1 1 d DU . .
C43 C 0.5890(6) 0.8898(8) 0.7258(9) 0.162(6) Uani 1 1 d DU . .
H43A H 0.6076 0.8600 0.7152 0.243 Uiso 1 1 calc R . .
H43B H 0.5636 0.8818 0.7033 0.243 Uiso 1 1 calc R . .
H43C H 0.5880 0.8831 0.7642 0.243 Uiso 1 1 calc R . .
N1 N 0.5612(7) 1.4076(12) 0.7234(10) 0.074(3) Uani 0.50 1 d PU . 1
O31 O 0.5658(7) 1.3599(13) 0.6936(11) 0.089(5) Uani 0.50 1 d PU . 1
O32 O 0.5588(6) 1.4024(9) 0.7739(8) 0.071(3) Uani 0.50 1 d PU . 1
O33 O 0.5633(6) 1.4640(10) 0.7046(8) 0.070(3) Uani 0.50 1 d PU A 1
N2 N 0.4817(9) 1.3349(13) 0.8096(13) 0.089(4) Uani 0.50 1 d PU . 1
O28 O 0.5096(8) 1.3405(11) 0.8506(12) 0.086(4) Uani 0.50 1 d PU . 1
O29 O 0.4893(6) 1.3207(9) 0.7617(9) 0.079(3) Uani 0.50 1 d PU . 1
O30 O 0.4490(8) 1.3432(13) 0.8189(13) 0.102(5) Uani 0.50 1 d PU . 1
N1' N 0.5293(8) 1.4231(12) 0.8438(11) 0.082(3) Uani 0.50 1 d PU . 2
O31' O 0.5181(8) 1.4695(12) 0.8702(12) 0.094(5) Uani 0.50 1 d PU . 2
O32' O 0.5489(6) 1.4277(9) 0.8062(8) 0.075(3) Uani 0.50 1 d PU . 2
O33' O 0.5228(7) 1.3678(11) 0.8578(10) 0.082(4) Uani 0.50 1 d PU . 2
N2' N 0.5111(8) 1.4973(12) 0.6846(10) 0.073(4) Uani 0.50 1 d PU . 2
O28' O 0.4959(5) 1.5109(8) 0.7272(6) 0.063(4) Uani 0.50 1 d PU . 2
O29' O 0.5476(7) 1.4931(10) 0.6934(8) 0.071(3) Uani 0.50 1 d PU B 2
O30' O 0.4940(8) 1.4907(13) 0.6385(11) 0.090(5) Uani 0.50 1 d PU . 2
O8 O 0.6821(8) 1.4984(17) 0.9671(13) 0.127(3) Uani 0.502(2) 1 d PDU . 1
C42 C 0.7155(8) 1.5043(18) 0.9867(18) 0.131(3) Uani 0.502(2) 1 d PDU . 1
C32 C 0.7322(6) 1.5371(13) 1.0471(15) 0.135(4) Uani 0.502(2) 1 d PDU . 1
C51 C 0.7346(8) 1.4819(17) 1.0868(12) 0.136(7) Uani 0.502(2) 1 d PDU . 1
H51A H 0.7525 1.4494 1.0784 0.204 Uiso 0.502(2) 1 calc PR . 1
H51B H 0.7091 1.4625 1.0840 0.204 Uiso 0.502(2) 1 calc PR . 1
H51C H 0.7436 1.4980 1.1238 0.204 Uiso 0.502(2) 1 calc PR . 1
C40 C 0.7015(9) 1.5881(14) 1.0526(13) 0.141(6) Uani 0.502(2) 1 d PDU . 1
H40A H 0.6771 1.5665 1.0531 0.211 Uiso 0.502(2) 1 calc PR . 1
H40B H 0.6983 1.6179 1.0217 0.211 Uiso 0.502(2) 1 calc PR . 1
H40C H 0.7096 1.6123 1.0865 0.211 Uiso 0.502(2) 1 calc PR . 1
C41 C 0.7709(4) 1.5673(11) 1.0407(8) 0.145(4) Uani 0.502(2) 1 d PDU . 1
H41A H 0.7880 1.5333 1.0326 0.217 Uiso 0.502(2) 1 calc PR . 1
H41B H 0.7827 1.5891 1.0746 0.217 Uiso 0.502(2) 1 calc PR . 1
H41C H 0.7664 1.5987 1.0109 0.217 Uiso 0.502(2) 1 calc PR . 1
O8' O 0.6816(9) 1.5297(18) 0.9601(13) 0.126(3) Uani 0.498(2) 1 d PDU . 2
C51' C 0.7163(9) 1.548(2) 1.0808(12) 0.140(6) Uani 0.498(2) 1 d PDU . 2
H51D H 0.7252 1.5043 1.0911 0.210 Uiso 0.498(2) 1 calc PR . 2
H51E H 0.6884 1.5498 1.0755 0.210 Uiso 0.498(2) 1 calc PR . 2
H51F H 0.7276 1.5784 1.1096 0.210 Uiso 0.498(2) 1 calc PR . 2
C32' C 0.7284(6) 1.5665(18) 1.0292(13) 0.136(4) Uani 0.498(2) 1 d PDU . 2
C40' C 0.7153(10) 1.6344(15) 1.0171(15) 0.147(7) Uani 0.498(2) 1 d PDU . 2
H40D H 0.7259 1.6508 0.9864 0.220 Uiso 0.498(2) 1 calc PR . 2
H40E H 0.7243 1.6614 1.0491 0.220 Uiso 0.498(2) 1 calc PR . 2
H40F H 0.6873 1.6356 1.0077 0.220 Uiso 0.498(2) 1 calc PR . 2
C42' C 0.7135(8) 1.522(2) 0.9846(17) 0.131(3) Uani 0.498(2) 1 d PDU . 2
C41' C 0.7709(4) 1.5673(11) 1.0407(8) 0.145(4) Uani 0.498(2) 1 d PDU . 2
H41D H 0.7799 1.5854 1.0094 0.217 Uiso 0.498(2) 1 calc PR . 2
H41E H 0.7806 1.5232 1.0474 0.217 Uiso 0.498(2) 1 calc PR . 2
H41F H 0.7802 1.5939 1.0729 0.217 Uiso 0.498(2) 1 calc PR . 2
O1W O 0.6735(11) 1.0075(19) 1.0637(16) 0.194(16) Uiso 0.50 1 d P C 2
H1WA H 0.6593 0.9738 1.0600 0.233 Uiso 0.50 1 d PR C 2
H1WB H 0.6905 1.0126 1.0925 0.233 Uiso 0.50 1 d PR C 2

loop_
_atom_site_aniso_label
_atom_site_aniso_U_11
_atom_site_aniso_U_22
_atom_site_aniso_U_33
_atom_site_aniso_U_23
_atom_site_aniso_U_13
_atom_site_aniso_U_12
Gd1 0.0729(5) 0.0689(5) 0.0820(5) -0.0211(4) 0.0448(4) -0.0124(4)
Gd2 0.0604(4) 0.1560(9) 0.0729(5) -0.0409(5) 0.0207(4) 0.0212(5)
Gd3 0.1083(7) 0.1073(7) 0.0858(6) 0.0232(5) 0.0612(5) 0.0488(5)
Gd4 0.0754(13) 0.0601(5) 0.0796(14) 0.0063(10) 0.0470(9) 0.0145(10)
O34 0.084(4) 0.069(3) 0.074(4) 0.006(3) 0.042(3) 0.015(3)
C81 0.110(5) 0.122(5) 0.135(6) 0.042(5) 0.047(5) 0.060(4)
C90 0.120(7) 0.135(6) 0.142(8) 0.041(6) 0.043(6) 0.064(6)
O22 0.094(5) 0.119(4) 0.106(6) 0.032(5) 0.036(4) 0.051(4)
O38 0.117(7) 0.110(6) 0.160(8) 0.054(6) 0.056(7) 0.057(5)
C88 0.143(13) 0.148(10) 0.165(13) 0.062(10) 0.032(11) 0.053(10)
C85 0.135(12) 0.154(15) 0.153(14) 0.030(12) 0.058(11) 0.071(12)
C91 0.129(11) 0.152(11) 0.141(11) 0.033(10) 0.047(9) 0.061(10)
Gd4' 0.0754(13) 0.0601(5) 0.0796(14) 0.0063(10) 0.0470(9) 0.0145(10)
O34' 0.082(4) 0.067(4) 0.072(4) 0.005(3) 0.041(3) 0.016(3)
C81' 0.106(6) 0.125(4) 0.121(6) 0.034(5) 0.040(5) 0.062(4)
O22' 0.095(5) 0.110(4) 0.107(6) 0.031(5) 0.049(4) 0.054(4)
O38' 0.102(7) 0.133(7) 0.118(8) 0.021(6) 0.037(6) 0.067(5)
C90' 0.122(7) 0.133(6) 0.141(7) 0.041(6) 0.042(6) 0.064(6)
C91' 0.130(9) 0.137(8) 0.159(11) 0.051(9) 0.040(10) 0.055(8)
C85' 0.126(9) 0.149(11) 0.159(12) 0.038(12) 0.038(10) 0.073(8)
C88' 0.151(15) 0.161(15) 0.144(9) 0.050(10) 0.045(11) 0.052(14)
Co1 0.0627(10) 0.0618(10) 0.0583(10) -0.0087(8) 0.0268(8) -0.0019(8)
Co2 0.121(3) 0.0484(16) 0.129(3) 0.000 0.078(2) 0.000
Co3 0.1057(15) 0.0628(11) 0.0784(13) 0.0142(10) 0.0595(12) 0.0286(11)
Co4 0.0704(14) 0.213(3) 0.0879(17) -0.0274(18) 0.0172(13) 0.0507(17)
Co5 0.175(3) 0.0607(17) 0.192(3) 0.000 0.146(3) 0.000
P1 0.070(2) 0.0585(19) 0.081(2) -0.0008(16) 0.0478(17) -0.0034(17)
P2 0.066(2) 0.101(3) 0.067(2) -0.011(2) 0.0315(17) 0.016(2)
P3 0.089(3) 0.139(4) 0.055(3) 0.012(2) 0.032(2) 0.052(3)
P3' 0.089(3) 0.139(4) 0.055(3) 0.012(2) 0.032(2) 0.052(3)
P4 0.092(4) 0.063(3) 0.079(5) 0.023(3) 0.055(4) 0.023(3)
O23 0.088(5) 0.069(4) 0.083(7) 0.023(4) 0.055(5) 0.028(4)
O21 0.102(5) 0.064(5) 0.093(8) 0.033(5) 0.066(5) 0.028(4)
O36 0.084(5) 0.067(5) 0.076(5) 0.005(4) 0.037(4) 0.010(4)
C55 0.097(8) 0.084(7) 0.080(6) 0.031(6) 0.054(5) 0.026(7)
C56 0.105(9) 0.089(7) 0.079(10) 0.033(8) 0.056(7) 0.018(8)
C57 0.102(9) 0.108(9) 0.089(8) 0.030(9) 0.038(7) 0.025(8)
C80 0.104(11) 0.093(8) 0.078(9) 0.019(8) 0.055(8) 0.019(8)
P4' 0.091(5) 0.067(3) 0.081(5) 0.032(3) 0.058(4) 0.040(3)
O23' 0.089(6) 0.072(4) 0.077(7) 0.029(4) 0.053(6) 0.042(5)
O21' 0.107(7) 0.066(5) 0.098(7) 0.045(5) 0.071(5) 0.051(5)
O36' 0.084(6) 0.059(5) 0.077(6) 0.019(5) 0.053(5) 0.029(5)
C55' 0.094(9) 0.089(8) 0.081(7) 0.030(7) 0.053(6) 0.025(8)
C80' 0.104(11) 0.093(8) 0.078(9) 0.019(8) 0.055(8) 0.019(8)
C57' 0.102(9) 0.108(9) 0.089(8) 0.030(9) 0.038(7) 0.025(8)
C56' 0.105(9) 0.089(7) 0.079(10) 0.033(8) 0.056(7) 0.018(8)
O2 0.066(4) 0.062(3) 0.073(4) -0.008(3) 0.039(3) -0.003(3)
O3 0.069(4) 0.081(4) 0.060(4) -0.014(3) 0.028(3) 0.014(3)
O4 0.082(5) 0.057(4) 0.100(4) -0.009(3) 0.054(4) -0.015(3)
O5 0.066(4) 0.094(5) 0.066(4) -0.013(4) 0.029(3) 0.014(3)
O6 0.069(4) 0.058(5) 0.074(5) 0.005(4) 0.042(3) 0.000(4)
O7 0.082(5) 0.137(4) 0.057(4) -0.003(3) 0.029(4) 0.044(3)
O9 0.074(5) 0.094(4) 0.064(4) -0.008(3) 0.036(4) 0.014(3)
O10 0.093(6) 0.119(7) 0.079(4) -0.034(4) 0.046(5) 0.002(5)
O46 0.099(4) 0.108(5) 0.061(4) 0.011(3) 0.043(3) 0.037(3)
O45 0.064(4) 0.133(5) 0.076(4) -0.021(4) 0.028(3) 0.016(4)
O20 0.164(9) 0.065(5) 0.180(10) -0.017(7) 0.119(7) 0.005(6)
O20' 0.164(8) 0.068(5) 0.190(11) -0.005(7) 0.130(8) 0.013(6)
O24 0.169(9) 0.066(7) 0.196(12) -0.005(8) 0.131(9) 0.008(7)
O24' 0.169(9) 0.065(6) 0.196(12) -0.002(8) 0.131(9) 0.009(6)
C21 0.089(7) 0.100(8) 0.099(8) 0.012(6) 0.067(7) -0.003(7)
O13 0.186(10) 0.080(5) 0.135(7) -0.039(5) 0.071(8) 0.000(6)
C24 0.092(8) 0.100(8) 0.094(7) -0.002(8) 0.055(6) 0.015(7)
O14 0.088(5) 0.139(6) 0.065(5) 0.008(4) 0.021(5) 0.053(4)
O14' 0.090(4) 0.141(5) 0.063(5) 0.014(4) 0.027(4) 0.057(4)
O16 0.082(4) 0.188(8) 0.135(8) -0.003(6) 0.053(4) 0.036(4)
C27 0.104(9) 0.156(14) 0.088(10) 0.001(10) 0.050(8) 0.039(9)
O11 0.082(6) 0.163(7) 0.076(4) -0.046(4) 0.024(4) 0.021(5)
C29 0.207(11) 0.076(7) 0.132(7) -0.034(6) 0.113(7) -0.026(7)
O17 0.097(5) 0.175(9) 0.110(7) 0.025(6) 0.053(5) 0.057(5)
C34 0.110(10) 0.118(12) 0.083(7) 0.015(8) 0.050(7) 0.030(9)
O19 0.116(6) 0.100(6) 0.125(6) -0.003(4) 0.086(5) 0.019(5)
O18 0.117(9) 0.083(7) 0.124(7) 0.000(6) 0.088(6) 0.020(7)
O18' 0.115(8) 0.080(7) 0.126(8) 0.009(7) 0.089(7) 0.025(6)
C38 0.116(10) 0.084(9) 0.115(10) 0.021(8) 0.082(8) 0.001(8)
O15 0.081(5) 0.230(9) 0.093(6) -0.031(6) 0.009(5) 0.039(5)
C47 0.109(10) 0.103(9) 0.084(9) 0.019(7) 0.071(8) 0.028(8)
C46 0.248(16) 0.100(12) 0.146(14) -0.040(10) 0.101(13) -0.070(11)
O12 0.181(11) 0.064(7) 0.134(9) -0.018(7) 0.102(8) -0.013(6)
O12' 0.180(11) 0.063(7) 0.134(9) -0.020(7) 0.102(9) -0.015(6)
C53 0.088(6) 0.143(7) 0.078(5) -0.037(5) 0.033(5) 0.014(5)
C54 0.146(14) 0.224(13) 0.095(11) 0.075(9) 0.065(11) 0.078(12)
C58 0.115(11) 0.267(17) 0.057(6) 0.030(10) 0.038(8) 0.087(12)
C59 0.091(4) 0.189(7) 0.128(7) 0.017(6) 0.060(5) 0.055(5)
C60 0.127(10) 0.224(13) 0.059(5) 0.042(8) 0.048(7) 0.080(11)
C61 0.243(15) 0.107(13) 0.173(15) -0.049(11) 0.118(13) 0.007(11)
C62 0.121(10) 0.229(18) 0.073(10) 0.038(11) 0.052(8) 0.062(11)
C63 0.118(7) 0.089(6) 0.124(6) 0.007(5) 0.090(6) 0.022(5)
C71 0.184(9) 0.065(5) 0.131(7) -0.026(6) 0.100(7) -0.019(5)
C74 0.221(16) 0.101(12) 0.133(9) -0.033(8) 0.088(11) -0.041(11)
C82 0.146(11) 0.108(11) 0.130(12) 0.008(9) 0.101(9) 0.042(9)
C87 0.151(12) 0.113(12) 0.128(10) 0.006(9) 0.080(9) -0.001(10)
C48 0.191(11) 0.118(13) 0.211(13) -0.038(13) 0.085(11) 0.034(11)
C92 0.085(8) 0.124(11) 0.087(10) 0.002(9) 0.052(7) 0.019(8)
C93 0.121(12) 0.160(12) 0.094(10) -0.013(8) 0.030(10) 0.048(10)
C95 0.128(12) 0.103(9) 0.114(12) 0.014(8) 0.081(9) 0.012(8)
C97 0.126(8) 0.097(7) 0.117(7) 0.011(6) 0.090(6) 0.021(6)
C100 0.100(7) 0.149(9) 0.077(6) -0.026(6) 0.037(6) 0.027(7)
C103 0.090(8) 0.153(14) 0.134(12) 0.018(10) 0.067(8) -0.024(9)
C50 0.170(7) 0.067(4) 0.200(10) -0.003(6) 0.124(7) 0.006(5)
C146 0.119(12) 0.109(8) 0.138(13) -0.004(9) 0.069(10) 0.005(8)
C150 0.142(12) 0.179(13) 0.094(11) -0.048(10) 0.040(10) 0.003(11)
O25 0.069(4) 0.131(4) 0.096(6) -0.057(4) 0.036(4) -0.013(4)
O26 0.076(3) 0.160(4) 0.112(6) -0.064(4) 0.027(4) 0.000(3)
C75 0.075(5) 0.151(5) 0.105(6) -0.061(5) 0.029(5) -0.009(5)
C4 0.082(7) 0.153(6) 0.113(9) -0.057(7) 0.030(7) -0.016(6)
C36 0.103(13) 0.161(12) 0.127(12) -0.048(11) 0.015(12) -0.009(14)
C37 0.084(9) 0.157(11) 0.125(12) -0.046(11) 0.036(9) -0.014(9)
C77 0.088(12) 0.153(12) 0.122(11) -0.065(10) 0.033(10) -0.009(12)
O25' 0.069(4) 0.135(4) 0.095(6) -0.057(4) 0.034(4) -0.011(4)
O26' 0.076(3) 0.160(4) 0.112(6) -0.064(4) 0.027(4) 0.000(3)
C75' 0.074(4) 0.154(4) 0.106(6) -0.065(4) 0.028(5) -0.005(4)
C4' 0.077(6) 0.157(6) 0.113(8) -0.060(6) 0.029(6) -0.012(6)
C77' 0.097(14) 0.154(14) 0.118(11) -0.066(10) 0.024(12) -0.015(14)
C37' 0.084(9) 0.178(15) 0.143(16) -0.042(14) 0.034(11) -0.018(10)
C36' 0.098(11) 0.161(9) 0.124(11) -0.054(9) 0.030(11) -0.011(10)
C127 0.097(5) 0.200(7) 0.137(6) 0.022(6) 0.069(5) 0.067(5)
C39 0.100(8) 0.202(12) 0.149(13) 0.019(12) 0.080(11) 0.059(9)
C2 0.113(12) 0.229(13) 0.138(9) 0.017(10) 0.060(9) 0.094(12)
C3 0.102(8) 0.197(8) 0.160(9) 0.021(8) 0.072(8) 0.063(7)
C227 0.097(5) 0.200(7) 0.137(6) 0.022(6) 0.069(5) 0.067(5)
C2' 0.114(12) 0.229(13) 0.138(10) 0.025(10) 0.065(9) 0.084(12)
C39' 0.100(8) 0.198(12) 0.144(12) 0.018(12) 0.072(10) 0.066(10)
C3' 0.102(8) 0.197(8) 0.160(9) 0.021(8) 0.072(8) 0.063(7)
C44 0.178(8) 0.171(8) 0.178(7) -0.004(5) 0.065(5) 0.009(5)
C45 0.174(8) 0.086(6) 0.201(9) -0.016(7) 0.122(8) 0.018(7)
C43 0.201(15) 0.082(8) 0.241(17) -0.021(10) 0.135(14) 0.029(10)
N1 0.091(8) 0.065(6) 0.074(7) -0.013(5) 0.039(7) -0.004(7)
O31 0.103(11) 0.077(8) 0.092(9) -0.035(8) 0.032(9) -0.017(9)
O32 0.085(7) 0.062(4) 0.075(7) 0.000(4) 0.039(6) 0.013(5)
O33 0.086(8) 0.067(6) 0.064(6) -0.012(5) 0.034(6) -0.008(7)
N2 0.101(6) 0.080(8) 0.103(9) 0.021(8) 0.063(7) 0.031(7)
O28 0.105(7) 0.078(8) 0.094(8) 0.017(7) 0.063(6) 0.033(7)
O29 0.092(6) 0.064(8) 0.097(8) 0.023(7) 0.059(5) 0.018(5)
O30 0.105(8) 0.097(11) 0.120(12) 0.027(10) 0.063(8) 0.039(10)
N1' 0.099(8) 0.068(6) 0.091(8) 0.010(6) 0.049(6) 0.033(6)
O31' 0.112(11) 0.077(8) 0.102(11) 0.007(9) 0.043(9) 0.049(9)
O32' 0.087(7) 0.063(4) 0.084(7) 0.005(5) 0.041(6) 0.018(5)
O33' 0.102(8) 0.072(6) 0.088(8) 0.013(6) 0.059(6) 0.032(7)
N2' 0.085(8) 0.071(8) 0.065(7) -0.015(7) 0.022(6) -0.015(7)
O28' 0.073(9) 0.053(8) 0.067(8) -0.010(7) 0.023(7) -0.006(8)
O29' 0.084(7) 0.072(7) 0.064(5) -0.016(5) 0.031(5) -0.008(7)
O30' 0.102(10) 0.090(11) 0.075(8) -0.021(10) 0.013(8) -0.024(10)
O8 0.075(5) 0.228(9) 0.077(5) -0.033(6) 0.013(4) 0.037(6)
C42 0.078(5) 0.228(8) 0.085(5) -0.034(5) 0.011(5) 0.037(6)
C32 0.083(6) 0.229(9) 0.090(6) -0.035(6) 0.011(6) 0.033(7)
C51 0.090(14) 0.229(15) 0.088(10) -0.036(11) 0.014(12) 0.029(11)
C40 0.096(10) 0.228(13) 0.096(11) -0.041(10) 0.013(10) 0.035(10)
C41 0.092(6) 0.227(10) 0.112(9) -0.033(8) 0.013(6) 0.022(7)
O8' 0.074(5) 0.225(9) 0.077(5) -0.036(5) 0.014(4) 0.035(6)
C51' 0.094(11) 0.231(14) 0.091(9) -0.038(10) 0.012(9) 0.026(11)
C32' 0.085(6) 0.228(9) 0.090(7) -0.035(6) 0.009(6) 0.035(7)
C40' 0.107(13) 0.226(11) 0.103(14) -0.035(10) 0.010(13) 0.032(12)
C42' 0.079(5) 0.229(8) 0.085(6) -0.034(5) 0.011(5) 0.036(6)
C41' 0.092(6) 0.227(10) 0.112(9) -0.033(8) 0.013(6) 0.022(7)

loop_
_atom_type_symbol
_atom_type_description
_atom_type_scat_dispersion_real
_atom_type_scat_dispersion_imag
_atom_type_scat_source
C C 0.0033 0.0016 'International Tables Vol C Tables 4.2.6.8 and 6.1.1.4'
H H 0.0000 0.0000 'International Tables Vol C Tables 4.2.6.8 and 6.1.1.4'
N N 0.0061 0.0033 'International Tables Vol C Tables 4.2.6.8 and 6.1.1.4'
O O 0.0106 0.0060 'International Tables Vol C Tables 4.2.6.8 and 6.1.1.4'
P P 0.1023 0.0942 'International Tables Vol C Tables 4.2.6.8 and 6.1.1.4'
Co Co 0.3494 0.9721 'International Tables Vol C Tables 4.2.6.8 and 6.1.1.4'
Gd Gd -0.1653 3.9035 'International Tables Vol C Tables 4.2.6.8 and 6.1.1.4'

loop_
_geom_angle_atom_site_label_1
_geom_angle_atom_site_label_2
_geom_angle_atom_site_label_3
_geom_angle
_geom_angle_site_symmetry_1
_geom_angle_site_symmetry_3
O25 Gd1 O6 166.8(8) . 2_656
O25 Gd1 O13 99.8(9) . .
O6 Gd1 O13 93.4(5) 2_656 .
O25 Gd1 O10 88.9(9) . .
O6 Gd1 O10 94.1(4) 2_656 .
O13 Gd1 O10 79.2(5) . .
O25 Gd1 O3 80.7(8) . .
O6 Gd1 O3 87.3(3) 2_656 .
O13 Gd1 O3 157.0(4) . .
O10 Gd1 O3 77.8(4) . .
O25 Gd1 O2 84.0(8) . .
O6 Gd1 O2 86.5(3) 2_656 .
O13 Gd1 O2 133.8(4) . .
O10 Gd1 O2 147.0(4) . .
O3 Gd1 O2 69.2(3) . .
O25 Gd1 O4 101.3(9) . .
O6 Gd1 O4 81.6(3) 2_656 .
O13 Gd1 O4 75.3(4) . .
O10 Gd1 O4 153.8(4) . .
O3 Gd1 O4 127.4(3) . .
O2 Gd1 O4 58.9(3) . .
O25 Gd1 O25' 8.4(15) . .
O6 Gd1 O25' 160.1(8) 2_656 .
O13 Gd1 O25' 105.6(8) . .
O10 Gd1 O25' 84.1(8) . .
O3 Gd1 O25' 73.0(8) . .
O2 Gd1 O25' 84.5(7) . .
O4 Gd1 O25' 108.5(8) . .
O25 Gd1 P1 96.6(9) . .
O6 Gd1 P1 79.4(2) 2_656 .
O13 Gd1 P1 105.2(4) . .
O10 Gd1 P1 172.2(3) . .
O3 Gd1 P1 97.5(2) . .
O2 Gd1 P1 29.5(2) . .
O4 Gd1 P1 29.9(2) . .
O25' Gd1 P1 100.6(8) . .
O25 Gd1 Co1 84.3(7) . .
O6 Gd1 Co1 82.7(2) 2_656 .
O13 Gd1 Co1 167.8(4) . .
O10 Gd1 Co1 112.5(3) . .
O3 Gd1 Co1 34.7(2) . .
O2 Gd1 Co1 34.8(2) . .
O4 Gd1 Co1 92.7(2) . .
O25' Gd1 Co1 79.8(7) . .
P1 Gd1 Co1 62.79(8) . .
O25 Gd1 Gd2 45.7(8) . .
O6 Gd1 Gd2 123.5(2) 2_656 .
O13 Gd1 Gd2 133.3(4) . .
O10 Gd1 Gd2 71.4(3) . .
O3 Gd1 Gd2 36.9(2) . .
O2 Gd1 Gd2 80.9(2) . .
O4 Gd1 Gd2 132.2(2) . .
O25' Gd1 Gd2 37.4(8) . .
P1 Gd1 Gd2 108.67(7) . .
Co1 Gd1 Gd2 56.93(4) . .
O8' Gd2 O7 90.6(11) . .
O8' Gd2 O11 76.4(9) . .
O7 Gd2 O11 94.5(4) . .
O8' Gd2 O26' 57.4(12) . .
O7 Gd2 O26' 145.9(7) . .
O11 Gd2 O26' 89.0(7) . .
O8' Gd2 O25' 109.6(12) . .
O7 Gd2 O25' 157.7(6) . .
O11 Gd2 O25' 81.6(8) . .
O26' Gd2 O25' 56.2(8) . .
O8' Gd2 O3 152.2(9) . .
O7 Gd2 O3 82.4(4) . .
O11 Gd2 O3 77.4(3) . .
O26' Gd2 O3 131.2(7) . .
O25' Gd2 O3 75.3(6) . .
O8' Gd2 O5 136.4(9) . .
O7 Gd2 O5 86.7(3) . .
O11 Gd2 O5 147.3(3) . .
O26' Gd2 O5 107.9(7) . .
O25' Gd2 O5 85.0(8) . .
O3 Gd2 O5 70.3(3) . .
O8' Gd2 O8 15.3(15) . .
O7 Gd2 O8 75.6(9) . .
O11 Gd2 O8 81.1(8) . .
O26' Gd2 O8 71.5(11) . .
O25' Gd2 O8 124.9(11) . .
O3 Gd2 O8 147.8(9) . .
O5 Gd2 O8 130.3(8) . .
O8' Gd2 O45 77.9(9) . .
O7 Gd2 O45 83.3(4) . .
O11 Gd2 O45 154.1(4) . .
O26' Gd2 O45 79.1(7) . .
O25' Gd2 O45 109.5(7) . .
O3 Gd2 O45 127.4(3) . .
O5 Gd2 O45 58.6(3) . .
O8 Gd2 O45 73.3(8) . .
O8' Gd2 C75' 82.5(11) . .
O7 Gd2 C75' 172.9(6) . .
O11 Gd2 C75' 82.3(8) . .
O26' Gd2 C75' 28.2(4) . .
O25' Gd2 C75' 28.2(4) . .
O3 Gd2 C75' 103.0(5) . .
O5 Gd2 C75' 99.4(7) . .
O8 Gd2 C75' 97.6(10) . .
O45 Gd2 C75' 96.8(7) . .
O8' Gd2 O26 74.9(11) . .
O7 Gd2 O26 161.0(5) . .
O11 Gd2 O26 93.8(6) . .
O26' Gd2 O26 17.5(8) . .
O25' Gd2 O26 40.9(7) . .
O3 Gd2 O26 116.0(5) . .
O5 Gd2 O26 95.4(6) . .
O8 Gd2 O26 88.9(10) . .
O45 Gd2 O26 81.8(6) . .
C75' Gd2 O26 15.6(7) . .
O8' Gd2 O25 114.9(11) . .
O7 Gd2 O25 151.7(5) . .
O11 Gd2 O25 80.6(7) . .
O26' Gd2 O25 62.3(8) . .
O25' Gd2 O25 6.1(8) . .
O3 Gd2 O25 69.2(5) . .
O5 Gd2 O25 83.0(7) . .
O8 Gd2 O25 130.2(10) . .
O45 Gd2 O25 112.9(7) . .
C75' Gd2 O25 34.2(7) . .
O26 Gd2 O25 46.9(4) . .
O9 Gd3 O34 88.3(6) . .
O9 Gd3 O14' 85.0(9) . .
O34 Gd3 O14' 127.9(8) . .
O9 Gd3 O19 97.7(4) . .
O34 Gd3 O19 76.0(4) . .
O14' Gd3 O19 156.1(9) . .
O9 Gd3 O16 85.2(5) . .
O34 Gd3 O16 152.4(5) . .
O14' Gd3 O16 78.2(9) . .
O19 Gd3 O16 78.4(5) . .
O9 Gd3 O22 163.8(7) . .
O34 Gd3 O22 77.0(8) . .
O14' Gd3 O22 98.7(11) . .
O19 Gd3 O22 85.3(8) . .
O16 Gd3 O22 110.9(7) . .
O9 Gd3 O46 87.8(3) . .
O34 Gd3 O46 71.2(4) . .
O14' Gd3 O46 56.9(9) . .
O19 Gd3 O46 146.6(5) . .
O16 Gd3 O46 135.0(5) . .
O22 Gd3 O46 81.2(7) . .
O9 Gd3 O38' 152.0(7) . .
O34 Gd3 O38' 119.7(8) . .
O14' Gd3 O38' 76.0(10) . .
O19 Gd3 O38' 92.0(6) . .
O16 Gd3 O38' 71.0(7) . .
O22 Gd3 O38' 42.9(8) . .
O46 Gd3 O38' 98.4(6) . .
O9 Gd3 O34' 84.8(6) . .
O34 Gd3 O34' 4.9(6) . .
O14' Gd3 O34' 123.9(9) . .
O19 Gd3 O34' 79.9(5) . .
O16 Gd3 O34' 154.7(6) . .
O22 Gd3 O34' 80.0(9) . .
O46 Gd3 O34' 67.7(5) . .
O38' Gd3 O34' 122.8(8) . .
O9 Gd3 O22' 152.9(5) . .
O34 Gd3 O22' 64.9(8) . .
O14' Gd3 O22' 108.0(11) . .
O19 Gd3 O22' 80.1(7) . .
O16 Gd3 O22' 120.2(6) . .
O22 Gd3 O22' 12.4(8) . .
O46 Gd3 O22' 80.3(7) . .
O38' Gd3 O22' 54.8(5) . .
O34' Gd3 O22' 68.1(7) . .
O9 Gd3 O14 79.4(8) . .
O34 Gd3 O14 131.5(7) . .
O14' Gd3 O14 7.2(15) . .
O19 Gd3 O14 151.8(8) . .
O16 Gd3 O14 73.4(8) . .
O22 Gd3 O14 105.4(10) . .
O46 Gd3 O14 61.6(8) . .
O38' Gd3 O14 79.7(9) . .
O34' Gd3 O14 127.2(8) . .
O22' Gd3 O14 114.9(10) . .
O9 Gd3 C81' 176.2(7) . .
O34 Gd3 C81' 92.5(8) . .
O14' Gd3 C81' 91.6(11) . .
O19 Gd3 C81' 86.1(7) . .
O16 Gd3 C81' 95.7(6) . .
O22 Gd3 C81' 15.8(7) . .
O46 Gd3 C81' 88.9(7) . .
O38' Gd3 C81' 27.2(3) . .
O34' Gd3 C81' 95.7(7) . .
O22' Gd3 C81' 27.6(3) . .
O14 Gd3 C81' 97.4(10) . .
O38 Gd4 O36 140.3(9) . 2_656
O38 Gd4 O34 141.1(9) . .
O36 Gd4 O34 78.3(8) 2_656 .
O38 Gd4 O18 109.9(10) . .
O36 Gd4 O18 79.6(9) 2_656 .
O34 Gd4 O18 75.3(9) . .
O38 Gd4 O22 63.6(6) . .
O36 Gd4 O22 155.4(8) 2_656 .
O34 Gd4 O22 77.5(8) . .
O18 Gd4 O22 98.9(11) . .
O38 Gd4 C81 32.7(4) . .
O36 Gd4 C81 172.8(8) 2_656 .
O34 Gd4 C81 108.8(8) . .
O18 Gd4 C81 100.9(8) . .
O22 Gd4 C81 31.9(3) . .
O38 Gd4 O23 108.8(8) . .
O36 Gd4 O23 70.8(8) 2_656 .
O34 Gd4 O23 74.7(5) . .
O18 Gd4 O23 141.3(9) . .
O22 Gd4 O23 98.0(9) . .
C81 Gd4 O23 111.6(6) . .
O38 Gd4 O20 74.0(11) . .
O36 Gd4 O20 72.7(10) 2_656 .
O34 Gd4 O20 139.6(9) . .
O18 Gd4 O20 72.2(11) . .
O22 Gd4 O20 130.6(9) . .
C81 Gd4 O20 100.5(9) . .
O23 Gd4 O20 119.5(8) . .
O38 Gd4 O21 80.8(7) . .
O36 Gd4 O21 66.6(7) 2_656 .
O34 Gd4 O21 125.0(5) . .
O18 Gd4 O21 132.9(10) . .
O22 Gd4 O21 125.4(8) . .
C81 Gd4 O21 108.7(7) . .
O23 Gd4 O21 54.7(7) . .
O20 Gd4 O21 67.1(8) . .
O38 Gd4 P4 94.5(6) . .
O36 Gd4 P4 67.1(6) 2_656 .
O34 Gd4 P4 100.0(2) . .
O18 Gd4 P4 146.6(8) . .
O22 Gd4 P4 112.6(8) . .
C81 Gd4 P4 111.7(4) . .
O23 Gd4 P4 26.8(4) . .
O20 Gd4 P4 94.2(7) . .
O21 Gd4 P4 27.9(4) . .
O38 Gd4 Co3 129.2(7) . .
O36 Gd4 Co3 75.0(6) 2_656 .
O34 Gd4 Co3 38.79(14) . .
O18 Gd4 Co3 112.4(9) . .
O22 Gd4 Co3 83.1(6) . .
C81 Gd4 Co3 111.1(5) . .
O23 Gd4 Co3 36.4(4) . .
O20 Gd4 Co3 145.9(8) . .
O21 Gd4 Co3 90.2(4) . .
P4 Gd4 Co3 62.86(18) . .
O38 Gd4 Gd3 103.9(7) . .
O36 Gd4 Gd3 115.8(6) 2_656 .
O34 Gd4 Gd3 37.8(6) . .
O18 Gd4 Gd3 78.5(9) . .
O22 Gd4 Gd3 41.0(5) . .
C81 Gd4 Gd3 71.2(5) . .
O23 Gd4 Gd3 92.2(5) . .
O20 Gd4 Gd3 147.5(7) . .
O21 Gd4 Gd3 145.3(4) . .
P4 Gd4 Gd3 118.2(2) . .
Co3 Gd4 Gd3 59.90(6) . .
Co3 O34 Gd3 103.5(6) . .
Co3 O34 Gd4 101.5(6) . .
Gd3 O34 Gd4 104.2(11) . .
Co3 O34 H34D 115.3 . .
Gd3 O34 H34D 115.3 . .
Gd4 O34 H34D 115.3 . .
O38 C81 O22 129(2) . .
O38 C81 C90 116.7(9) . .
O22 C81 C90 114(2) . .
O38 C81 Gd4 60.3(11) . .
O22 C81 Gd4 72.0(14) . .
C90 C81 Gd4 158.8(9) . .
C81 C90 C85 109.8(12) . .
C81 C90 C91 109.4(14) . .
C85 C90 C91 110.5(13) . .
C81 C90 C88 110.0(9) . .
C85 C90 C88 109.3(14) . .
C91 C90 C88 107.8(12) . .
C81 O22 Gd4 76.2(14) . .
C81 O22 Gd3 157.1(17) . .
Gd4 O22 Gd3 98.8(9) . .
C81 O38 Gd4 86.9(13) . .
C90 C88 H88A 109.5 . .
C90 C88 H88B 109.5 . .
H88A C88 H88B 109.5 . .
C90 C88 H88C 109.5 . .
H88A C88 H88C 109.5 . .
H88B C88 H88C 109.5 . .
C90 C85 H85A 109.5 . .
C90 C85 H85B 109.5 . .
H85A C85 H85B 109.5 . .
C90 C85 H85C 109.5 . .
H85A C85 H85C 109.5 . .
H85B C85 H85C 109.5 . .
C90 C91 H91A 109.5 . .
C90 C91 H91B 109.5 . .
H91A C91 H91B 109.5 . .
C90 C91 H91C 109.5 . .
H91A C91 H91C 109.5 . .
H91B C91 H91C 109.5 . .
O36' Gd4' O20' 114.9(11) 2_656 .
O36' Gd4' O21' 100.6(8) 2_656 .
O20' Gd4' O21' 76.1(8) . .
O36' Gd4' O34' 87.7(8) 2_656 .
O20' Gd4' O34' 147.1(9) . .
O21' Gd4' O34' 125.2(7) . .
O36' Gd4' O18' 109.6(9) 2_656 .
O20' Gd4' O18' 72.4(11) . .
O21' Gd4' O18' 143.1(9) . .
O34' Gd4' O18' 77.7(9) . .
O36' Gd4' O23' 102.0(7) 2_656 .
O20' Gd4' O23' 125.8(9) . .
O21' Gd4' O23' 58.6(8) . .
O34' Gd4' O23' 66.6(7) . .
O18' Gd4' O23' 130.7(10) . .
O36' Gd4' O22' 157.7(8) 2_656 .
O20' Gd4' O22' 86.3(11) . .
O21' Gd4' O22' 91.0(9) . .
O34' Gd4' O22' 70.1(9) . .
O18' Gd4' O22' 68.5(10) . .
O23' Gd4' O22' 68.0(8) . .
O36' Gd4' P4' 93.6(5) 2_656 .
O20' Gd4' P4' 106.2(7) . .
O21' Gd4' P4' 30.8(5) . .
O34' Gd4' P4' 95.2(5) . .
O18' Gd4' P4' 155.2(8) . .
O23' Gd4' P4' 30.5(6) . .
O22' Gd4' P4' 86.7(7) . .
O36' Gd4' Co5 71.8(5) 2_656 .
O20' Gd4' Co5 64.9(8) . .
O21' Gd4' Co5 41.0(7) . .
O34' Gd4' Co5 147.9(5) . .
O18' Gd4' Co5 131.9(9) . .
O23' Gd4' Co5 93.2(6) . .
O22' Gd4' Co5 126.9(7) . .
P4' Gd4' Co5 62.8(2) . .
O36' Gd4' Co3 85.9(5) 2_656 .
O20' Gd4' Co3 157.6(9) . .
O21' Gd4' Co3 92.6(5) . .
O34' Gd4' Co3 33.5(4) . .
O18' Gd4' Co3 109.8(9) . .
O23' Gd4' Co3 35.6(5) . .
O22' Gd4' Co3 74.5(6) . .
P4' Gd4' Co3 62.0(2) . .
Co5 Gd4' Co3 118.12(8) . .
Co3 O34' Gd4' 103.8(9) . .
Co3 O34' Gd3 101.3(10) . .
Gd4' O34' Gd3 110.5(10) . .
Co3 O34' H34E 113.4 . .
Gd4' O34' H34E 113.4 . .
Gd3 O34' H34E 113.4 . .
O38' C81' O22' 128(3) . .
O38' C81' C90' 108.1(19) . .
O22' C81' C90' 124(2) . .
O38' C81' Gd3 61.5(14) . .
O22' C81' Gd3 66.2(16) . .
C90' C81' Gd3 168.0(15) . .
C81' O22' Gd4' 162(2) . .
C81' O22' Gd3 86.2(17) . .
Gd4' O22' Gd3 107.3(8) . .
C81' O38' Gd3 91.3(16) . .
C81' C90' C88' 113.4(13) . .
C81' C90' C85' 111.2(15) . .
C88' C90' C85' 107.6(15) . .
C81' C90' C91' 109.4(15) . .
C88' C90' C91' 107.1(14) . .
C85' C90' C91' 107.9(15) . .
C90' C91' H91D 109.5 . .
C90' C91' H91E 109.5 . .
H91D C91' H91E 109.5 . .
C90' C91' H91F 109.5 . .
H91D C91' H91F 109.5 . .
H91E C91' H91F 109.5 . .
C90' C85' H85D 109.5 . .
C90' C85' H85E 109.5 . .
H85D C85' H85E 109.5 . .
C90' C85' H85F 109.5 . .
H85D C85' H85F 109.5 . .
H85E C85' H85F 109.5 . .
C90' C88' H88D 109.5 . .
C90' C88' H88E 109.5 . .
H88D C88' H88E 109.5 . .
C90' C88' H88F 109.5 . .
H88D C88' H88F 109.5 . .
H88E C88' H88F 109.5 . .
O29' Co1 O28' 84.9(8) . 2_656
O29' Co1 O2 88.6(7) . .
O28' Co1 O2 94.2(5) 2_656 .
O29' Co1 O3 167.8(7) . .
O28' Co1 O3 87.4(5) 2_656 .
O2 Co1 O3 82.4(4) . .
O29' Co1 O33 23.2(7) . .
O28' Co1 O33 98.2(7) 2_656 .
O2 Co1 O33 106.4(7) . .
O3 Co1 O33 169.0(7) . .
O29' Co1 O32' 98.2(8) . .
O28' Co1 O32' 70.4(7) 2_656 .
O2 Co1 O32' 162.4(6) . .
O3 Co1 O32' 88.3(6) . .
O33 Co1 O32' 84.8(8) . .
O29' Co1 O5 105.8(7) . .
O28' Co1 O5 165.5(5) 2_656 .
O2 Co1 O5 95.7(4) . .
O3 Co1 O5 83.4(3) . .
O33 Co1 O5 89.1(7) . .
O32' Co1 O5 98.0(6) . .
O29' Co1 O32 76.0(8) . .
O28' Co1 O32 84.3(7) 2_656 .
O2 Co1 O32 164.6(6) . .
O3 Co1 O32 112.8(6) . .
O33 Co1 O32 58.8(8) . .
O32' Co1 O32 27.3(6) . .
O5 Co1 O32 88.9(6) . .
O29' Co1 Gd2 148.4(6) . .
O28' Co1 Gd2 126.2(4) 2_656 .
O2 Co1 Gd2 93.5(3) . .
O3 Co1 Gd2 41.3(2) . .
O33 Co1 Gd2 129.8(6) . .
O32' Co1 Gd2 89.2(6) . .
O5 Co1 Gd2 42.6(2) . .
O32 Co1 Gd2 99.7(5) . .
O29' Co1 Gd1 128.8(6) . .
O28' Co1 Gd1 86.6(5) 2_656 .
O2 Co1 Gd1 41.9(2) . .
O3 Co1 Gd1 40.9(3) . .
O33 Co1 Gd1 148.3(6) . .
O32' Co1 Gd1 125.8(5) . .
O5 Co1 Gd1 93.7(3) . .
O32 Co1 Gd1 152.6(5) . .
Gd2 Co1 Gd1 65.66(4) . .
O12 Co2 O12 104(6) . 2_656
O12 Co2 O4 111(3) . .
O12 Co2 O4 116(4) 2_656 .
O12 Co2 O4 116(4) . 2_656
O12 Co2 O4 111(3) 2_656 2_656
O4 Co2 O4 100.6(5) . 2_656
O12 Co2 O12' 107.3(9) . 2_656
O12 Co2 O12' 4(6) 2_656 2_656
O4 Co2 O12' 115(3) . 2_656
O4 Co2 O12' 108(3) 2_656 2_656
O12 Co2 O12' 4(6) . .
O12 Co2 O12' 107.3(9) 2_656 .
O4 Co2 O12' 108(3) . .
O4 Co2 O12' 115(3) 2_656 .
O12' Co2 O12' 111(5) 2_656 .
O34' Co3 O46 86.0(8) . .
O34' Co3 O28 168.5(11) . .
O46 Co3 O28 104.3(9) . .
O34' Co3 O33' 169.3(9) . .
O46 Co3 O33' 90.6(8) . .
O28 Co3 O33' 20.6(9) . .
O34' Co3 O32 86.2(9) . .
O46 Co3 O32 94.3(7) . .
O28 Co3 O32 98.1(8) . .
O33' Co3 O32 84.0(8) . .
O34' Co3 O23' 83.5(9) . .
O46 Co3 O23' 88.1(7) . .
O28 Co3 O23' 91.5(8) . .
O33' Co3 O23' 106.6(9) . .
O32 Co3 O23' 169.2(8) . .
O34' Co3 O23 85.3(9) . .
O46 Co3 O23 105.7(7) . .
O28 Co3 O23 86.8(9) . .
O33' Co3 O23 105.4(9) . .
O32 Co3 O23 157.7(9) . .
O23' Co3 O23 17.6(8) . .
O34' Co3 O29 84.7(9) . 2_656
O46 Co3 O29 163.5(5) . 2_656
O28 Co3 O29 86.5(10) . 2_656
O33' Co3 O29 96.1(9) . 2_656
O32 Co3 O29 71.5(8) . 2_656
O23' Co3 O29 104.3(8) . 2_656
O23 Co3 O29 87.1(8) . 2_656
O34' Co3 O34 6.9(14) . .
O46 Co3 O34 79.6(6) . .
O28 Co3 O34 171.4(8) . .
O33' Co3 O34 167.5(8) . .
O32 Co3 O34 89.2(8) . .
O23' Co3 O34 80.9(8) . .
O23 Co3 O34 84.8(7) . .
O29 Co3 O34 91.5(8) 2_656 .
O34' Co3 O29 109.2(9) . .
O46 Co3 O29 164.5(5) . .
O28 Co3 O29 60.9(10) . .
O33' Co3 O29 73.9(9) . .
O32 Co3 O29 84.0(7) . .
O23' Co3 O29 96.5(8) . .
O23 Co3 O29 79.4(7) . .
O29 Co3 O29 26.6(8) 2_656 .
O34 Co3 O29 115.8(7) . .
O34' Co3 O32' 112.3(8) . .
O46 Co3 O32' 88.2(6) . .
O28 Co3 O32' 73.9(8) . .
O33' Co3 O32' 57.4(8) . .
O32 Co3 O32' 27.3(6) . .
O23' Co3 O32' 163.5(8) . .
O23 Co3 O32' 158.7(7) . .
O29 Co3 O32' 82.8(7) 2_656 .
O34 Co3 O32' 114.1(7) . .
O29 Co3 O32' 83.3(7) . .
O34' Co3 Gd4 41.6(7) . .
O46 Co3 Gd4 87.2(3) . .
O28 Co3 Gd4 132.2(7) . .
O33' Co3 Gd4 148.4(7) . .
O32 Co3 Gd4 127.7(5) . .
O23' Co3 Gd4 41.8(6) . .
O23 Co3 Gd4 45.7(6) . .
O29 Co3 Gd4 94.8(5) 2_656 .
O34 Co3 Gd4 39.7(5) . .
O29 Co3 Gd4 106.1(5) . .
O32' Co3 Gd4 153.8(5) . .
O14 Co4 O17 118.1(11) . .
O14 Co4 O15 123.6(10) . .
O17 Co4 O15 98.2(6) . .
O14 Co4 O45 96.4(11) . .
O17 Co4 O45 111.6(5) . .
O15 Co4 O45 109.1(6) . .
O14 Co4 O14' 7.7(15) . .
O17 Co4 O14' 111.3(9) . .
O15 Co4 O14' 130.5(9) . .
O45 Co4 O14' 96.1(9) . .
O21 Co5 O21 82.8(14) 2_656 .
O21 Co5 O24 125.0(13) 2_656 2_656
O21 Co5 O24 113.7(14) . 2_656
O21 Co5 O24 113.7(14) 2_656 .
O21 Co5 O24 125.0(13) . .
O24 Co5 O24 99(2) 2_656 .
O21 Co5 O24' 107.4(12) 2_656 2_656
O21 Co5 O24' 127.1(13) . 2_656
O24 Co5 O24' 20.9(17) 2_656 2_656
O24 Co5 O24' 98.8(9) . 2_656
O21 Co5 O24' 127.1(13) 2_656 .
O21 Co5 O24' 107.4(12) . .
O24 Co5 O24' 98.8(9) 2_656 .
O24 Co5 O24' 20.9(17) . .
O24' Co5 O24' 106(2) 2_656 .
O21 Co5 O21' 15.1(8) 2_656 2_656
O21 Co5 O21' 96.9(8) . 2_656
O24 Co5 O21' 113.8(12) 2_656 2_656
O24 Co5 O21' 109.1(13) . 2_656
O24' Co5 O21' 94.6(11) 2_656 2_656
O24' Co5 O21' 126.7(12) . 2_656
O21 Co5 O21' 96.9(8) 2_656 .
O21 Co5 O21' 15.1(8) . .
O24 Co5 O21' 109.1(13) 2_656 .
O24 Co5 O21' 113.8(12) . .
O24' Co5 O21' 126.7(12) 2_656 .
O24' Co5 O21' 94.6(11) . .
O21' Co5 O21' 111.5(10) 2_656 .
O21 Co5 Gd4' 71.8(7) 2_656 .
O21 Co5 Gd4' 41.9(7) . .
O24 Co5 Gd4' 152.5(12) 2_656 .
O24 Co5 Gd4' 91.6(11) . .
O24' Co5 Gd4' 168.7(11) 2_656 .
O24' Co5 Gd4' 82.4(10) . .
O21' Co5 Gd4' 85.9(5) 2_656 .
O21' Co5 Gd4' 43.7(5) . .
O21 Co5 Gd4' 41.9(7) 2_656 2_656
O21 Co5 Gd4' 71.8(7) . 2_656
O24 Co5 Gd4' 91.6(11) 2_656 2_656
O24 Co5 Gd4' 152.5(12) . 2_656
O24' Co5 Gd4' 82.4(10) 2_656 2_656
O24' Co5 Gd4' 168.7(11) . 2_656
O21' Co5 Gd4' 43.7(5) 2_656 2_656
O21' Co5 Gd4' 85.9(5) . 2_656
Gd4' Co5 Gd4' 90.39(11) . 2_656
O6 P1 O2 114.5(5) . .
O6 P1 O4 112.6(5) . .
O2 P1 O4 102.3(6) . .
O6 P1 C21 107.1(7) . .
O2 P1 C21 110.0(7) . .
O4 P1 C21 110.3(7) . .
O6 P1 Gd1 121.2(3) . .
O2 P1 Gd1 50.3(3) . .
O4 P1 Gd1 53.0(4) . .
C21 P1 Gd1 131.7(6) . .
O9 P2 O5 114.4(6) . .
O9 P2 O45 112.7(7) . .
O5 P2 O45 102.5(5) . .
O9 P2 C24 109.1(7) . .
O5 P2 C24 109.9(7) . .
O45 P2 C24 107.9(8) . .
O9 P2 Gd2 121.4(4) . .
O5 P2 Gd2 50.7(4) . .
O45 P2 Gd2 52.8(4) . .
C24 P2 Gd2 129.5(6) . .
O7 P3 O14 114.2(19) . .
O7 P3 O46 109.9(13) . .
O14 P3 O46 106.7(14) . .
O7 P3 C60 112.4(13) . .
O14 P3 C60 111.6(17) . .
O46 P3 C60 101.2(12) . .
O7 P3 Gd3 120.9(11) . .
O14 P3 Gd3 58.4(11) . .
O46 P3 Gd3 49.1(6) . .
C60 P3 Gd3 124.9(11) . .
O46 P3' O14' 100.3(16) . .
O46 P3' O7 118.6(15) . .
O14' P3' O7 110.1(17) . .
O46 P3' C60 117.4(15) . .
O14' P3' C60 106.5(16) . .
O7 P3' C60 103.4(12) . .
O46 P3' Gd3 52.2(8) . .
O14' P3' Gd3 49.2(11) . .
O7 P3' Gd3 120.9(11) . .
C60 P3' Gd3 134.1(11) . .
O21 P4 O36 110.7(13) . .
O21 P4 O23 102.0(13) . .
O36 P4 O23 115.1(12) . .
O21 P4 C55 109.0(11) . .
O36 P4 C55 109.7(11) . .
O23 P4 C55 110.0(12) . .
O21 P4 Gd4 55.9(9) . .
O36 P4 Gd4 131.1(8) . .
O23 P4 Gd4 46.2(8) . .
C55 P4 Gd4 119.1(7) . .
P4 O23 Co3 152.3(13) . .
P4 O23 Gd4 106.9(11) . .
Co3 O23 Gd4 97.9(7) . .
P4 O21 Co5 136.7(15) . .
P4 O21 Gd4 96.3(11) . .
Co5 O21 Gd4 119.2(8) . .
P4 O36 Gd4 148.7(13) . 2_656
C57 C55 C80 110.4(15) . .
C57 C55 C56 110.6(15) . .
C80 C55 C56 110.1(14) . .
C57 C55 P4 109.1(14) . .
C80 C55 P4 108.3(14) . .
C56 C55 P4 108.3(15) . .
C55 C56 H56A 109.5 . .
C55 C56 H56B 109.5 . .
H56A C56 H56B 109.5 . .
C55 C56 H56C 109.5 . .
H56A C56 H56C 109.5 . .
H56B C56 H56C 109.5 . .
C55 C57 H57A 109.5 . .
C55 C57 H57B 109.5 . .
H57A C57 H57B 109.5 . .
C55 C57 H57C 109.5 . .
H57A C57 H57C 109.5 . .
H57B C57 H57C 109.5 . .
C55 C80 H80A 109.5 . .
C55 C80 H80B 109.5 . .
H80A C80 H80B 109.5 . .
C55 C80 H80C 109.5 . .
H80A C80 H80C 109.5 . .
H80B C80 H80C 109.5 . .
O23' P4' O21' 101.8(12) . .
O23' P4' O36' 113.4(11) . .
O21' P4' O36' 113.4(14) . .
O23' P4' C55' 110.7(12) . .
O21' P4' C55' 107.5(10) . .
O36' P4' C55' 109.6(10) . .
O23' P4' Gd4' 55.8(9) . .
O21' P4' Gd4' 52.0(8) . .
O36' P4' Gd4' 108.1(8) . .
C55' P4' Gd4' 142.0(7) . .
P4' O23' Co3 139.3(12) . .
P4' O23' Gd4' 93.7(12) . .
Co3 O23' Gd4' 100.1(8) . .
P4' O21' Co5 123.4(13) . .
P4' O21' Gd4' 97.2(10) . .
Co5 O21' Gd4' 95.3(8) . .
P4' O36' Gd4' 144.8(12) . 2_656
C57' C55' C56' 110.7(16) . .
C57' C55' C80' 110.7(16) . .
C56' C55' C80' 110.4(15) . .
C57' C55' P4' 108.9(15) . .
C56' C55' P4' 108.0(15) . .
C80' C55' P4' 108.0(15) . .
C55' C80' H80D 109.5 . .
C55' C80' H80E 109.5 . .
H80D C80' H80E 109.5 . .
C55' C80' H80F 109.5 . .
H80D C80' H80F 109.5 . .
H80E C80' H80F 109.5 . .
C55' C57' H57D 109.5 . .
C55' C57' H57E 109.5 . .
H57D C57' H57E 109.5 . .
C55' C57' H57F 109.5 . .
H57D C57' H57F 109.5 . .
H57E C57' H57F 109.5 . .
C55' C56' H56D 109.5 . .
C55' C56' H56E 109.5 . .
H56D C56' H56E 109.5 . .
C55' C56' H56F 109.5 . .
H56D C56' H56F 109.5 . .
H56E C56' H56F 109.5 . .
P1 O2 Co1 147.1(6) . .
P1 O2 Gd1 100.2(4) . .
Co1 O2 Gd1 103.3(4) . .
Co1 O3 Gd2 103.6(3) . .
Co1 O3 Gd1 104.4(4) . .
Gd2 O3 Gd1 106.3(4) . .
Co1 O3 H3D 113.9 . .
Gd2 O3 H3D 113.9 . .
Gd1 O3 H3D 113.9 . .
P1 O4 Co2 127.8(6) . .
P1 O4 Gd1 97.2(5) . .
Co2 O4 Gd1 110.1(4) . .
P2 O5 Co1 145.3(7) . .
P2 O5 Gd2 99.9(5) . .
Co1 O5 Gd2 101.8(3) . .
P1 O6 Gd1 149.0(5) . 2_656
P3 O7 P3' 11.8(13) . .
P3 O7 Gd2 140.0(10) . .
P3' O7 Gd2 148.3(9) . .
P2 O9 Gd3 145.8(6) . .
C53 O10 Gd1 135.2(9) . .
P3' O46 P3 4.7(16) . .
P3' O46 Co3 145.3(11) . .
P3 O46 Co3 144.6(9) . .
P3' O46 Gd3 101.2(10) . .
P3 O46 Gd3 98.3(8) . .
Co3 O46 Gd3 104.4(4) . .
P2 O45 Co4 132.0(7) . .
P2 O45 Gd2 97.6(5) . .
Co4 O45 Gd2 108.1(4) . .
C50 O20 Gd4 140(3) . .
C50 O20' Gd4' 127(2) . .
C50 O24 Co5 109(2) . .
C50 O24' Co5 122(3) . .
C38 C21 C103 110.8(15) . .
C38 C21 C47 111.5(15) . .
C103 C21 C47 110.6(15) . .
C38 C21 P1 109.5(11) . .
C103 C21 P1 108.1(12) . .
C47 C21 P1 106.2(10) . .
C71 O13 Gd1 151.5(17) . .
C146 C24 C34 110.1(17) . .
C146 C24 C92 110.0(16) . .
C34 C24 C92 109.7(14) . .
C146 C24 P2 110.5(12) . .
C34 C24 P2 107.3(12) . .
C92 C24 P2 109.2(12) . .
P3 O14 Co4 137(2) . .
P3 O14 Gd3 92.3(14) . .
Co4 O14 Gd3 110.5(14) . .
P3' O14' Co4 126.6(18) . .
P3' O14' Gd3 100.0(15) . .
Co4 O14' Gd3 110.9(14) . .
C59 O16 Gd3 160.1(12) . .
C100 C27 H27A 109.5 . .
C100 C27 H27B 109.5 . .
H27A C27 H27B 109.5 . .
C100 C27 H27C 109.5 . .
H27A C27 H27C 109.5 . .
H27B C27 H27C 109.5 . .
C53 O11 Gd2 138.2(10) . .
C46 C29 C74 112(2) . .
C46 C29 C61 109(2) . .
C74 C29 C61 109.7(18) . .
C46 C29 C71 109.2(16) . .
C74 C29 C71 110.5(18) . .
C61 C29 C71 106(2) . .
C59 O17 Co4 119.8(13) . .
C24 C34 H34A 109.5 . .
C24 C34 H34B 109.5 . .
H34A C34 H34B 109.5 . .
C24 C34 H34C 109.5 . .
H34A C34 H34C 109.5 . .
H34B C34 H34C 109.5 . .
C63 O19 Gd3 137.2(10) . .
C63 O18 Gd4 122(2) . .
C63 O18' Gd4' 141(2) . .
C21 C38 H38A 109.5 . .
C21 C38 H38B 109.5 . .
H38A C38 H38B 109.5 . .
C21 C38 H38C 109.5 . .
H38A C38 H38C 109.5 . .
H38B C38 H38C 109.5 . .
C42 O15 C42' 11(3) . .
C42 O15 Co4 110(2) . .
C42' O15 Co4 111.8(17) . .
C21 C47 H47A 109.5 . .
C21 C47 H47B 109.5 . .
H47A C47 H47B 109.5 . .
C21 C47 H47C 109.5 . .
H47A C47 H47C 109.5 . .
H47B C47 H47C 109.5 . .
C29 C46 H46A 109.5 . .
C29 C46 H46B 109.5 . .
H46A C46 H46B 109.5 . .
C29 C46 H46C 109.5 . .
H46A C46 H46C 109.5 . .
H46B C46 H46C 109.5 . .
C71 O12 Co2 122(6) . .
C71 O12' Co2 123(7) . .
O11 C53 O10 122.6(14) . .
O11 C53 C100 117.9(14) . .
O10 C53 C100 119.4(12) . .
C60 C54 H54B 110.2 . .
C60 C54 H54C 107.6 . .
H54B C54 H54C 107.4 . .
C60 C54 H54A 114.6 . .
H54B C54 H54A 108.3 . .
H54C C54 H54A 108.5 . .
C60 C58 H58A 109.5 . .
C60 C58 H58B 109.5 . .
H58A C58 H58B 109.5 . .
C60 C58 H58C 109.5 . .
H58A C58 H58C 109.5 . .
H58B C58 H58C 109.5 . .
O17 C59 O16 121.1(18) . .
O17 C59 C127 124.9(14) . .
O16 C59 C127 113.9(14) . .
C58 C60 C54 111.2(17) . .
C58 C60 C62 111.0(15) . .
C54 C60 C62 109.7(17) . .
C58 C60 P3' 114.5(13) . .
C54 C60 P3' 104.9(13) . .
C62 C60 P3' 105.1(13) . .
C58 C60 P3 103.0(13) . .
C54 C60 P3 112.0(13) . .
C62 C60 P3 109.8(13) . .
P3' C60 P3 11.6(10) . .
C29 C61 H61A 109.5 . .
C29 C61 H61B 109.5 . .
H61A C61 H61B 109.5 . .
C29 C61 H61C 109.5 . .
H61A C61 H61C 109.5 . .
H61B C61 H61C 109.5 . .
C60 C62 H62A 109.5 . .
C60 C62 H62B 109.5 . .
H62A C62 H62B 109.5 . .
C60 C62 H62C 109.5 . .
H62A C62 H62C 109.5 . .
H62B C62 H62C 109.5 . .
O18' C63 O19 118(2) . .
O18' C63 O18 24(2) . .
O19 C63 O18 128.6(18) . .
O18' C63 C97 124(3) . .
O19 C63 C97 116.3(17) . .
O18 C63 C97 114(2) . .
O12' C71 O13 125(5) . .
O12' C71 O12 3(8) . .
O13 C71 O12 122(4) . .
O12' C71 C29 118(5) . .
O13 C71 C29 116(2) . .
O12 C71 C29 121(4) . .
C29 C74 H74A 109.5 . .
C29 C74 H74B 109.5 . .
H74A C74 H74B 109.5 . .
C29 C74 H74C 109.5 . .
H74A C74 H74C 109.5 . .
H74B C74 H74C 109.5 . .
C97 C82 H82A 109.5 . .
C97 C82 H82B 109.5 . .
H82A C82 H82B 109.5 . .
C97 C82 H82C 109.5 . .
H82A C82 H82C 109.5 . .
H82B C82 H82C 109.5 . .
C97 C87 H87A 109.5 . .
C97 C87 H87B 109.5 . .
H87A C87 H87B 109.5 . .
C97 C87 H87C 109.5 . .
H87A C87 H87C 109.5 . .
H87B C87 H87C 109.5 . .
C45 C48 H48A 109.5 . .
C45 C48 H48B 109.5 . .
H48A C48 H48B 109.5 . .
C45 C48 H48C 109.5 . .
H48A C48 H48C 109.5 . .
H48B C48 H48C 109.5 . .
C24 C92 H92A 109.5 . .
C24 C92 H92B 109.5 . .
H92A C92 H92B 109.5 . .
C24 C92 H92C 109.5 . .
H92A C92 H92C 109.5 . .
H92B C92 H92C 109.5 . .
C100 C93 H93A 109.5 . .
C100 C93 H93B 109.5 . .
H93A C93 H93B 109.5 . .
C100 C93 H93C 109.5 . .
H93A C93 H93C 109.5 . .
H93B C93 H93C 109.5 . .
C97 C95 H95A 109.5 . .
C97 C95 H95B 109.5 . .
H95A C95 H95B 109.5 . .
C97 C95 H95C 109.5 . .
H95A C95 H95C 109.5 . .
H95B C95 H95C 109.5 . .
C95 C97 C87 111.0(17) . .
C95 C97 C63 110.7(15) . .
C87 C97 C63 109.6(17) . .
C95 C97 C82 109.8(16) . .
C87 C97 C82 110.2(17) . .
C63 C97 C82 105.4(15) . .
C27 C100 C93 115.7(19) . .
C27 C100 C53 111.3(15) . .
C93 C100 C53 113.5(14) . .
C27 C100 C150 106.5(16) . .
C93 C100 C150 107.0(17) . .
C53 C100 C150 101.5(16) . .
C21 C103 H10A 109.5 . .
C21 C103 H10B 109.5 . .
H10A C103 H10B 109.5 . .
C21 C103 H10C 109.5 . .
H10A C103 H10C 109.5 . .
H10B C103 H10C 109.5 . .
O24' C50 O20 116(3) . .
O24' C50 O20' 125(3) . .
O20 C50 O20' 40(2) . .
O24' C50 O24 28(3) . .
O20 C50 O24 107(3) . .
O20' C50 O24 135(2) . .
O24' C50 C45 120(2) . .
O20 C50 C45 122(2) . .
O20' C50 C45 106.6(17) . .
O24 C50 C45 118.5(17) . .
C24 C146 H14A 109.5 . .
C24 C146 H14B 109.5 . .
H14A C146 H14B 109.5 . .
C24 C146 H14C 109.5 . .
H14A C146 H14C 109.5 . .
H14B C146 H14C 109.5 . .
C100 C150 H15A 109.5 . .
C100 C150 H15B 109.5 . .
H15A C150 H15B 109.5 . .
C100 C150 H15C 109.5 . .
H15A C150 H15C 109.5 . .
H15B C150 H15C 109.5 . .
C75 O25 Gd1 155(2) . .
C75 O25 Gd2 96.4(14) . .
Gd1 O25 Gd2 100.4(11) . .
C75 O26 Gd2 97.6(14) . .
O25 C75 O26 116.3(13) . .
O25 C75 C4 124.4(18) . .
O26 C75 C4 119.2(18) . .
C75 C4 C37 109.8(17) . .
C75 C4 C77 107.3(16) . .
C37 C4 C77 111.5(16) . .
C75 C4 C36 107.0(16) . .
C37 C4 C36 110.4(16) . .
C77 C4 C36 110.8(16) . .
C4 C36 H36A 109.5 . .
C4 C36 H36B 109.5 . .
H36A C36 H36B 109.5 . .
C4 C36 H36C 109.5 . .
H36A C36 H36C 109.5 . .
H36B C36 H36C 109.5 . .
C4 C37 H37A 109.5 . .
C4 C37 H37B 109.5 . .
H37A C37 H37B 109.5 . .
C4 C37 H37C 109.5 . .
H37A C37 H37C 109.5 . .
H37B C37 H37C 109.5 . .
C4 C77 H77A 109.5 . .
C4 C77 H77B 109.5 . .
H77A C77 H77B 109.5 . .
C4 C77 H77C 109.5 . .
H77A C77 H77C 109.5 . .
H77B C77 H77C 109.5 . .
C75' O25' Gd2 91(2) . .
C75' O25' Gd1 153(2) . .
Gd2 O25' Gd1 102.8(11) . .
C75' O26' Gd2 94.0(18) . .
O25' C75' O26' 118(3) . .
O25' C75' C4' 125(2) . .
O26' C75' C4' 118(2) . .
O25' C75' Gd2 60.3(18) . .
O26' C75' Gd2 57.8(15) . .
C4' C75' Gd2 167.7(18) . .
C36' C4' C37' 108(2) . .
C36' C4' C77' 109(2) . .
C37' C4' C77' 107.5(19) . .
C36' C4' C75' 110.6(19) . .
C37' C4' C75' 111.1(19) . .
C77' C4' C75' 110.2(19) . .
C4' C77' H77D 109.5 . .
C4' C77' H77E 109.5 . .
H77D C77' H77E 109.5 . .
C4' C77' H77F 109.5 . .
H77D C77' H77F 109.5 . .
H77E C77' H77F 109.5 . .
C4' C37' H37D 109.5 . .
C4' C37' H37E 109.5 . .
H37D C37' H37E 109.5 . .
C4' C37' H37F 109.5 . .
H37D C37' H37F 109.5 . .
H37E C37' H37F 109.5 . .
C4' C36' H36D 109.5 . .
C4' C36' H36E 109.5 . .
H36D C36' H36E 109.5 . .
C4' C36' H36F 109.5 . .
H36D C36' H36F 109.5 . .
H36E C36' H36F 109.5 . .
C39 C127 C3 111.2(15) . .
C39 C127 C59 111.1(14) . .
C3 C127 C59 109.6(12) . .
C39 C127 C2 109.7(14) . .
C3 C127 C2 108.1(14) . .
C59 C127 C2 107.0(14) . .
C127 C39 H39A 109.5 . .
C127 C39 H39B 109.5 . .
H39A C39 H39B 109.5 . .
C127 C39 H39C 109.5 . .
H39A C39 H39C 109.5 . .
H39B C39 H39C 109.5 . .
C127 C2 H2A 109.5 . .
C127 C2 H2B 109.5 . .
H2A C2 H2B 109.5 . .
C127 C2 H2C 109.5 . .
H2A C2 H2C 109.5 . .
H2B C2 H2C 109.5 . .
C127 C3 H3A 109.5 . .
C127 C3 H3B 109.5 . .
H3A C3 H3B 109.5 . .
C127 C3 H3C 109.5 . .
H3A C3 H3C 109.5 . .
H3B C3 H3C 109.5 . .
H2D C2' H2E 109.5 . .
H2D C2' H2F 109.5 . .
H2E C2' H2F 109.5 . .
H39D C39' H39E 109.5 . .
H39D C39' H39F 109.5 . .
H39E C39' H39F 109.5 . .
C45 C44 H44A 109.5 . .
C45 C44 H44B 109.5 . .
H44A C44 H44B 109.5 . .
C45 C44 H44C 109.5 . .
H44A C44 H44C 109.5 . .
H44B C44 H44C 109.5 . .
C48 C45 C44 109.9(13) . .
C48 C45 C43 110.0(14) . .
C44 C45 C43 109.6(13) . .
C48 C45 C50 109.2(13) . .
C44 C45 C50 108.8(14) . .
C43 C45 C50 109.4(13) . .
C45 C43 H43A 109.5 . .
C45 C43 H43B 109.5 . .
H43A C43 H43B 109.5 . .
C45 C43 H43C 109.5 . .
H43A C43 H43C 109.5 . .
H43B C43 H43C 109.5 . .
O33 N1 O31 118(2) . .
O33 N1 O32 117(2) . .
O31 N1 O32 124(3) . .
O33 N1 O30 121(2) . 2_656
O31 N1 O30 19.4(16) . 2_656
O32 N1 O30 120(2) . 2_656
O30 O31 N1 120(5) 2_656 .
O30 O31 N2 31(4) 2_656 2_656
N1 O31 N2 91(2) . 2_656
N1 O32 Co3 122.9(16) . .
N1 O32 Co1 85.1(14) . .
Co3 O32 Co1 152.0(9) . .
N1 O33 Co1 98.7(15) . .
O30 N2 O28 116(3) . .
O30 N2 O29 125(3) . .
O28 N2 O29 119(3) . .
O30 N2 O31 15.9(17) . 2_656
O28 N2 O31 127(2) . 2_656
O29 N2 O31 113(3) . 2_656
N2 O28 Co3 96.7(18) . .
O29 O29 N2 144(4) 2_656 .
O29 O29 Co3 89(3) 2_656 2_656
N2 O29 Co3 124.2(19) . 2_656
O29 O29 Co3 64(2) 2_656 .
N2 O29 Co3 83.3(18) . .
Co3 O29 Co3 152.5(8) 2_656 .
O31 O30 N2 133(5) 2_656 .
O31 O30 N1 40(4) 2_656 2_656
N2 O30 N1 95(2) . 2_656
O33' N1' O31' 117(3) . .
O33' N1' O32' 116(2) . .
O31' N1' O32' 127(3) . .
O33' N1' O30' 123(2) . 2_656
O31' N1' O30' 16.5(17) . 2_656
O32' N1' O30' 119(2) . 2_656
O30' O31' N1' 128(6) 2_656 .
O30' O31' N2' 36(4) 2_656 2_656
N1' O31' N2' 92(2) . 2_656
N1' O32' Co1 122.6(17) . .
N1' O32' Co3 85.5(15) . .
Co1 O32' Co3 151.8(9) . .
N1' O33' Co3 101.0(17) . .
O30' N2' O29' 117(3) . .
O30' N2' O28' 126(3) . .
O29' N2' O28' 116(2) . .
O30' N2' O31' 17.6(17) . 2_656
O29' N2' O31' 125(2) . 2_656
O28' N2' O31' 117(2) . 2_656
O28' O28' N2' 139(3) 2_656 .
O28' O28' Co1 95(2) 2_656 2_656
N2' O28' Co1 124.2(16) . 2_656
N2' O29' Co1 101.5(16) . .
O31' O30' N2' 127(6) 2_656 .
O31' O30' N1' 35(4) 2_656 2_656
N2' O30' N1' 91(2) . 2_656
C42 O8 Gd2 140(3) . .
O15 C42 O8 118(4) . .
O15 C42 C32 114(3) . .
O8 C42 C32 124(3) . .
C51 C32 C40 114.1(17) . .
C51 C32 C41 116.1(17) . .
C40 C32 C41 113.1(17) . .
C51 C32 C42 105(2) . .
C40 C32 C42 103.2(19) . .
C41 C32 C42 103.7(18) . .
C32 C51 H51A 109.5 . .
C32 C51 H51B 109.5 . .
H51A C51 H51B 109.5 . .
C32 C51 H51C 109.5 . .
H51A C51 H51C 109.5 . .
H51B C51 H51C 109.5 . .
C32 C40 H40A 109.5 . .
C32 C40 H40B 109.5 . .
H40A C40 H40B 109.5 . .
C32 C40 H40C 109.5 . .
H40A C40 H40C 109.5 . .
H40B C40 H40C 109.5 . .
C32 C41 H41A 109.5 . .
C32 C41 H41B 109.5 . .
H41A C41 H41B 109.5 . .
C32 C41 H41C 109.5 . .
H41A C41 H41C 109.5 . .
H41B C41 H41C 109.5 . .
C42' O8' Gd2 159(3) . .
C32' C51' H51D 109.5 . .
C32' C51' H51E 109.5 . .
H51D C51' H51E 109.5 . .
C32' C51' H51F 109.5 . .
H51D C51' H51F 109.5 . .
H51E C51' H51F 109.5 . .
C42' C32' C40' 113(2) . .
C42' C32' C51' 112(2) . .
C40' C32' C51' 107(2) . .
C32' C40' H40D 109.5 . .
C32' C40' H40E 109.5 . .
H40D C40' H40E 109.5 . .
C32' C40' H40F 109.5 . .
H40D C40' H40F 109.5 . .
H40E C40' H40F 109.5 . .
O8' C42' O15 121(4) . .
O8' C42' C32' 118(3) . .
O15 C42' C32' 121(2) . .
H1WA O1W H1WB 119.9 . .

loop_
_geom_bond_atom_site_label_1
_geom_bond_atom_site_label_2
_geom_bond_distance
_geom_bond_site_symmetry_2
Gd1 O25 2.158(19) .
Gd1 O6 2.248(9) 2_656
Gd1 O13 2.260(12) .
Gd1 O10 2.288(11) .
Gd1 O3 2.379(10) .
Gd1 O2 2.417(8) .
Gd1 O4 2.485(10) .
Gd1 O25' 2.50(2) .
Gd1 P1 3.089(4) .
Gd1 Co1 3.5209(19) .
Gd1 Gd2 3.8079(13) .
Gd2 O8' 2.19(3) .
Gd2 O7 2.265(13) .
Gd2 O11 2.291(9) .
Gd2 O26' 2.31(3) .
Gd2 O25' 2.37(3) .
Gd2 O3 2.380(9) .
Gd2 O5 2.421(9) .
Gd2 O8 2.45(3) .
Gd2 O45 2.473(9) .
Gd2 C75' 2.73(3) .
Gd2 O26 2.74(3) .
Gd2 O25 2.77(3) .
Gd3 O9 2.256(10) .
Gd3 O34 2.262(18) .
Gd3 O14' 2.31(3) .
Gd3 O19 2.315(11) .
Gd3 O16 2.334(14) .
Gd3 O22 2.37(2) .
Gd3 O46 2.419(9) .
Gd3 O38' 2.47(2) .
Gd3 O34' 2.53(2) .
Gd3 O22' 2.58(3) .
Gd3 O14 2.70(3) .
Gd3 C81' 2.81(2) .
Gd4 O38 2.08(2) .
Gd4 O36 2.19(2) 2_656
Gd4 O34 2.270(18) .
Gd4 O18 2.31(3) .
Gd4 O22 2.34(3) .
Gd4 C81 2.39(2) .
Gd4 O23 2.52(2) .
Gd4 O20 2.52(3) .
Gd4 O21 2.78(2) .
Gd4 P4 3.333(10) .
Gd4 Co3 3.484(3) .
O34 Co3 2.227(4) .
O34 H34D 1.0000 .
C81 O38 1.293(10) .
C81 O22 1.298(10) .
C81 C90 1.493(9) .
C90 C85 1.513(10) .
C90 C91 1.541(19) .
C90 C88 1.550(18) .
C88 H88A 0.9800 .
C88 H88B 0.9800 .
C88 H88C 0.9800 .
C85 H85A 0.9800 .
C85 H85B 0.9800 .
C85 H85C 0.9800 .
C91 H91A 0.9800 .
C91 H91B 0.9800 .
C91 H91C 0.9800 .
Gd4' O36' 2.21(3) 2_656
Gd4' O20' 2.28(3) .
Gd4' O21' 2.40(2) .
Gd4' O34' 2.47(2) .
Gd4' O18' 2.49(3) .
Gd4' O23' 2.50(2) .
Gd4' O22' 2.52(2) .
Gd4' P4' 3.020(9) .
Gd4' Co5 3.456(4) .
Gd4' Co3 3.534(3) .
O34' Co3 2.011(18) .
O34' H34E 1.0000 .
C81' O38' 1.285(10) .
C81' O22' 1.306(10) .
C81' C90' 1.492(10) .
C90' C88' 1.495(19) .
C90' C85' 1.507(10) .
C90' C91' 1.518(19) .
C91' H91D 0.9800 .
C91' H91E 0.9800 .
C91' H91F 0.9800 .
C85' H85D 0.9800 .
C85' H85E 0.9800 .
C85' H85F 0.9800 .
C88' H88D 0.9800 .
C88' H88E 0.9800 .
C88' H88F 0.9800 .
Co1 O29' 2.06(2) .
Co1 O28' 2.057(19) 2_656
Co1 O2 2.064(9) .
Co1 O3 2.071(8) .
Co1 O33 2.071(19) .
Co1 O32' 2.081(19) .
Co1 O5 2.084(9) .
Co1 O32 2.356(19) .
Co2 O12 1.86(7) .
Co2 O12 1.86(7) 2_656
Co2 O4 1.990(10) .
Co2 O4 1.990(10) 2_656
Co2 O12' 2.02(7) 2_656
Co2 O12' 2.02(7) .
Co3 O46 2.033(12) .
Co3 O28 2.06(2) .
Co3 O33' 2.06(2) .
Co3 O32 2.079(19) .
Co3 O23' 2.09(2) .
Co3 O23 2.09(2) .
Co3 O29 2.11(2) 2_656
Co3 O29 2.34(2) .
Co3 O32' 2.356(19) .
Co4 O14 1.79(3) .
Co4 O17 1.937(11) .
Co4 O15 1.990(14) .
Co4 O45 2.020(12) .
Co4 O14' 2.21(3) .
Co5 O21 1.73(2) 2_656
Co5 O21 1.73(2) .
Co5 O24 1.90(3) 2_656
Co5 O24 1.90(3) .
Co5 O24' 2.05(3) 2_656
Co5 O24' 2.05(3) .
Co5 O21' 2.28(3) 2_656
Co5 O21' 2.28(3) .
Co5 Gd4' 3.456(4) 2_656
P1 O6 1.504(10) .
P1 O2 1.544(10) .
P1 O4 1.552(10) .
P1 C21 1.814(13) .
P2 O9 1.520(11) .
P2 O5 1.532(9) .
P2 O45 1.536(11) .
P2 C24 1.824(16) .
P3 O7 1.42(2) .
P3 O14 1.55(4) .
P3 O46 1.72(2) .
P3 C60 1.85(3) .
P3' O46 1.374(19) .
P3' O14' 1.56(4) .
P3' O7 1.62(2) .
P3' C60 1.84(3) .
P4 O21 1.568(17) .
P4 O36 1.574(17) .
P4 O23 1.573(17) .
P4 C55 1.79(3) .
O36 Gd4 2.19(2) 2_656
C55 C57 1.57(2) .
C55 C80 1.58(2) .
C55 C56 1.58(2) .
C56 H56A 0.9800 .
C56 H56B 0.9800 .
C56 H56C 0.9800 .
C57 H57A 0.9800 .
C57 H57B 0.9800 .
C57 H57C 0.9800 .
C80 H80A 0.9800 .
C80 H80B 0.9800 .
C80 H80C 0.9800 .
P4' O23' 1.53(2) .
P4' O21' 1.56(2) .
P4' O36' 1.57(2) .
P4' C55' 1.84(3) .
O36' Gd4' 2.21(3) 2_656
C55' C57' 1.52(2) .
C55' C56' 1.52(2) .
C55' C80' 1.52(2) .
C80' H80D 0.9800 .
C80' H80E 0.9800 .
C80' H80F 0.9800 .
C57' H57D 0.9800 .
C57' H57E 0.9800 .
C57' H57F 0.9800 .
C56' H56D 0.9800 .
C56' H56E 0.9800 .
C56' H56F 0.9800 .
O3 H3D 1.0000 .
O6 Gd1 2.248(9) 2_656
O10 C53 1.287(9) .
O20 C50 1.23(3) .
O20' C50 1.43(4) .
O24 C50 1.49(4) .
O24' C50 1.08(4) .
C21 C38 1.53(2) .
C21 C103 1.53(2) .
C21 C47 1.55(2) .
O13 C71 1.28(2) .
C24 C146 1.51(2) .
C24 C34 1.51(2) .
C24 C92 1.52(2) .
O16 C59 1.246(15) .
C27 C100 1.47(2) .
C27 H27A 0.9800 .
C27 H27B 0.9800 .
C27 H27C 0.9800 .
O11 C53 1.286(9) .
C29 C46 1.47(3) .
C29 C74 1.48(3) .
C29 C61 1.52(3) .
C29 C71 1.56(3) .
O17 C59 1.236(15) .
C34 H34A 0.9800 .
C34 H34B 0.9800 .
C34 H34C 0.9800 .
O19 C63 1.26(2) .
O18 C63 1.38(4) .
O18' C63 1.16(4) .
C38 H38A 0.9800 .
C38 H38B 0.9800 .
C38 H38C 0.9800 .
O15 C42 1.18(2) .
O15 C42' 1.45(4) .
C47 H47A 0.9800 .
C47 H47B 0.9800 .
C47 H47C 0.9800 .
C46 H46A 0.9800 .
C46 H46B 0.9800 .
C46 H46C 0.9800 .
O12 C71 1.31(9) .
O12' C71 1.11(9) .
C53 C100 1.51(2) .
C54 C60 1.497(10) .
C54 H54B 0.9633 .
C54 H54C 0.9637 .
C54 H54A 0.9652 .
C58 C60 1.496(10) .
C58 H58A 0.9800 .
C58 H58B 0.9800 .
C58 H58C 0.9800 .
C59 C127 1.52(2) .
C60 C62 1.501(10) .
C61 H61A 0.9800 .
C61 H61B 0.9800 .
C61 H61C 0.9800 .
C62 H62A 0.9800 .
C62 H62B 0.9800 .
C62 H62C 0.9800 .
C63 C97 1.54(2) .
C74 H74A 0.9800 .
C74 H74B 0.9800 .
C74 H74C 0.9800 .
C82 C97 1.55(2) .
C82 H82A 0.9800 .
C82 H82B 0.9800 .
C82 H82C 0.9800 .
C87 C97 1.52(3) .
C87 H87A 0.9800 .
C87 H87B 0.9800 .
C87 H87C 0.9800 .
C48 C45 1.462(18) .
C48 H48A 0.9800 .
C48 H48B 0.9800 .
C48 H48C 0.9800 .
C92 H92A 0.9800 .
C92 H92B 0.9800 .
C92 H92C 0.9800 .
C93 C100 1.49(3) .
C93 H93A 0.9800 .
C93 H93B 0.9800 .
C93 H93C 0.9800 .
C95 C97 1.51(2) .
C95 H95A 0.9800 .
C95 H95B 0.9800 .
C95 H95C 0.9800 .
C100 C150 1.62(3) .
C103 H10A 0.9800 .
C103 H10B 0.9800 .
C103 H10C 0.9800 .
C50 C45 1.53(3) .
C146 H14A 0.9800 .
C146 H14B 0.9800 .
C146 H14C 0.9800 .
C150 H15A 0.9800 .
C150 H15B 0.9800 .
C150 H15C 0.9800 .
O25 C75 1.289(9) .
O26 C75 1.295(9) .
C75 C4 1.488(10) .
C4 C37 1.52(3) .
C4 C77 1.53(3) .
C4 C36 1.54(3) .
C36 H36A 0.9800 .
C36 H36B 0.9800 .
C36 H36C 0.9800 .
C37 H37A 0.9800 .
C37 H37B 0.9800 .
C37 H37C 0.9800 .
C77 H77A 0.9800 .
C77 H77B 0.9800 .
C77 H77C 0.9800 .
O25' C75' 1.290(10) .
O26' C75' 1.293(10) .
C75' C4' 1.489(10) .
C4' C36' 1.43(3) .
C4' C37' 1.44(3) .
C4' C77' 1.44(3) .
C77' H77D 0.9800 .
C77' H77E 0.9800 .
C77' H77F 0.9800 .
C37' H37D 0.9800 .
C37' H37E 0.9800 .
C37' H37F 0.9800 .
C36' H36D 0.9800 .
C36' H36E 0.9800 .
C36' H36F 0.9800 .
C127 C39 1.489(10) .
C127 C3 1.496(18) .
C127 C2 1.530(19) .
C39 H39A 0.9800 .
C39 H39B 0.9800 .
C39 H39C 0.9800 .
C2 H2A 0.9800 .
C2 H2B 0.9800 .
C2 H2C 0.9800 .
C3 H3A 0.9800 .
C3 H3B 0.9800 .
C3 H3C 0.9800 .
C2' H2D 0.9800 .
C2' H2E 0.9800 .
C2' H2F 0.9800 .
C39' H39D 0.9800 .
C39' H39E 0.9800 .
C39' H39F 0.9800 .
C44 C45 1.468(18) .
C44 H44A 0.9800 .
C44 H44B 0.9800 .
C44 H44C 0.9800 .
C45 C43 1.473(18) .
C43 H43A 0.9800 .
C43 H43B 0.9800 .
C43 H43C 0.9800 .
N1 O33 1.27(3) .
N1 O31 1.27(3) .
N1 O32 1.29(3) .
N1 O30 1.70(3) 2_656
O31 O30 0.66(3) 2_656
O31 N2 1.76(4) 2_656
N2 O30 1.25(3) .
N2 O28 1.29(4) .
N2 O29 1.32(3) .
N2 O31 1.76(4) 2_656
O29 O29 1.05(3) 2_656
O29 Co3 2.11(2) 2_656
O30 O31 0.66(3) 2_656
O30 N1 1.70(3) 2_656
N1' O33' 1.23(3) .
N1' O31' 1.27(3) .
N1' O32' 1.28(3) .
N1' O30' 1.73(3) 2_656
O31' O30' 0.62(3) 2_656
O31' N2' 1.66(4) 2_656
N2' O30' 1.20(3) .
N2' O29' 1.28(3) .
N2' O28' 1.32(3) .
N2' O31' 1.66(4) 2_656
O28' O28' 1.12(3) 2_656
O28' Co1 2.057(19) 2_656
O30' O31' 0.62(3) 2_656
O30' N1' 1.73(3) 2_656
O8 C42 1.20(2) .
C42 C32 1.66(6) .
C32 C51 1.508(10) .
C32 C40 1.55(2) .
C32 C41 1.55(2) .
C51 H51A 0.9800 .
C51 H51B 0.9800 .
C51 H51C 0.9800 .
C40 H40A 0.9800 .
C40 H40B 0.9800 .
C40 H40C 0.9800 .
C41 H41A 0.9800 .
C41 H41B 0.9800 .
C41 H41C 0.9800 .
O8' C42' 1.19(2) .
C51' C32' 1.492(10) .
C51' H51D 0.9800 .
C51' H51E 0.9800 .
C51' H51F 0.9800 .
C32' C42' 1.46(6) .
C32' C40' 1.49(2) .
C40' H40D 0.9800 .
C40' H40E 0.9800 .
C40' H40F 0.9800 .
O1W H1WA 0.8567 .
O1W H1WB 0.8531 .
